data_7109722
loop_
_publ_author_name
'Koichiro Ota'
'Hiroaki Miyaoka'

_publ_section_title
;
 First total synthesis of (--)-sinularianin B
;
_journal_name_full Chem.Commun.
_journal_page_first 8148
_journal_paper_doi 10.1039/c3cc44303e
_journal_volume 49
_journal_year 2013
_chemical_absolute_configuration unk
_chemical_formula_moiety 'C18 H32 O3 Si'
_chemical_formula_sum 'C18 H32 O3 Si'
_chemical_formula_weight 324.53
_chemical_name_systematic
; 
 ? 
;
_space_group_IT_number 4
_symmetry_cell_setting monoclinic
_symmetry_space_group_name_Hall 'P 2yb'
_symmetry_space_group_name_H-M 'P 1 21 1'
_atom_sites_solution_hydrogens geom
_atom_sites_solution_primary direct
_atom_sites_solution_secondary difmap
_audit_creation_date 'June 07 2013'
_audit_creation_method SHELXL-97
_cell_angle_alpha 90.00
_cell_angle_beta 95.863(3)
_cell_angle_gamma 90.00
_cell_formula_units_Z 16
_cell_length_a 14.954(3)
_cell_length_b 20.598(4)
_cell_length_c 25.591(5)
_cell_measurement_reflns_used 6367
_cell_measurement_temperature 90
_cell_measurement_theta_max 24.48
_cell_measurement_theta_min 2.23
_cell_volume 7841(3)
_computing_cell_refinement 'APEX2 (Bruker AXS, 2006)'
_computing_data_collection 'APEX2 (Bruker AXS, 2006)'
_computing_data_reduction 'SAINT (Bruker AXS, 2004)'
_computing_molecular_graphics 'XSHEL (Bruker AXS,2002)'
_computing_publication_material 'XCIF (Bruker AXS, 2001)'
_computing_structure_refinement 'SHELXL-97 (Sheldrick, 1997)'
_computing_structure_solution 'SHELXS-97 (Sheldrick, 1997)'
_diffrn_ambient_temperature 90
_diffrn_detector_area_resol_mean 8.333
_diffrn_measured_fraction_theta_full 0.972
_diffrn_measured_fraction_theta_max 0.972
_diffrn_measurement_device_type 'Bruker APEXII CCD area detector'
_diffrn_measurement_method 'phi and omega scans'
_diffrn_radiation_monochromator 'Bruker Helios multilayer confocal mirror'
_diffrn_radiation_source 'Bruker TXS fine-focus rotating anode'
_diffrn_radiation_type MoK\a
_diffrn_radiation_wavelength 0.71073
_diffrn_reflns_av_R_equivalents 0.0468
_diffrn_reflns_av_sigmaI/netI 0.1093
_diffrn_reflns_limit_h_max 17
_diffrn_reflns_limit_h_min -15
_diffrn_reflns_limit_k_max 24
_diffrn_reflns_limit_k_min -24
_diffrn_reflns_limit_l_max 12
_diffrn_reflns_limit_l_min -30
_diffrn_reflns_number 31859
_diffrn_reflns_theta_full 25.03
_diffrn_reflns_theta_max 25.03
_diffrn_reflns_theta_min 2.13
_exptl_absorpt_coefficient_mu 0.129
_exptl_absorpt_correction_T_max 0.9930
_exptl_absorpt_correction_T_min 0.9805
_exptl_absorpt_correction_type analytical
_exptl_absorpt_process_details
;
Crystal Faces plugin in Bruker APEX2 software
;
_exptl_crystal_colour colorless
_exptl_crystal_density_diffrn 1.100
_exptl_crystal_density_method 'not measured'
_exptl_crystal_description prism
_exptl_crystal_F_000 2848
_exptl_crystal_size_max 0.15
_exptl_crystal_size_mid 0.10
_exptl_crystal_size_min 0.05
_refine_diff_density_max 0.984
_refine_diff_density_min -0.506
_refine_diff_density_rms 0.061
_refine_ls_abs_structure_details 'Flack H D (1983), Acta Cryst. A39, 876-881'
_refine_ls_abs_structure_Flack -0.14(9)
_refine_ls_extinction_method none
_refine_ls_goodness_of_fit_ref 0.942
_refine_ls_hydrogen_treatment mixed
_refine_ls_matrix_type full
_refine_ls_number_parameters 1661
_refine_ls_number_reflns 24780
_refine_ls_number_restraints 961
_refine_ls_restrained_S_all 0.930
_refine_ls_R_factor_all 0.1066
_refine_ls_R_factor_gt 0.0603
_refine_ls_shift/su_max 0.002
_refine_ls_shift/su_mean 0.000
_refine_ls_structure_factor_coef Fsqd
_refine_ls_weighting_details 'calc w=1/[\s^2^(Fo^2^)+(0.0832P)^2^+0.0000P] where P=(Fo^2^+2Fc^2^)/3'
_refine_ls_weighting_scheme calc
_refine_ls_wR_factor_gt 0.1393
_refine_ls_wR_factor_ref 0.1559
_reflns_number_gt 16632
_reflns_number_total 24780
_reflns_threshold_expression >2sigma(I)
_cod_data_source_file c3cc44303e.txt
_cod_data_source_block p21_a
_cod_original_cell_volume 7841(2)
_cod_original_sg_symbol_H-M 'P 21     '
_cod_database_code 7109722

loop_
_symmetry_equiv_pos_as_xyz
'x, y, z'
'-x, y+1/2, -z'

loop_
_atom_site_label
_atom_site_type_symbol
_atom_site_fract_x
_atom_site_fract_y
_atom_site_fract_z
_atom_site_U_iso_or_equiv
_atom_site_adp_type
_atom_site_occupancy
_atom_site_symmetry_multiplicity
_atom_site_calc_flag
_atom_site_refinement_flags
C1 C 0.7271(3) 0.4194(2) 0.26893(18) 0.0295(10) Uani 1 1 d U
C2 C 0.8160(3) 0.4091(2) 0.30425(19) 0.0332(12) Uani 1 1 d U
H2A H 0.8099 0.3703 0.3265 0.040 Uiso 1 1 calc R
H2B H 0.8647 0.4003 0.2817 0.040 Uiso 1 1 calc R
C3 C 0.8422(3) 0.4657(3) 0.33878(18) 0.0345(12) Uani 1 1 d U
H3 H 0.8883 0.4587 0.3666 0.041 Uiso 1 1 calc R
C4 C 0.8077(3) 0.5245(3) 0.33450(19) 0.0349(12) Uani 1 1 d U
C5 C 0.7352(3) 0.5391(2) 0.29066(18) 0.0314(11) Uani 1 1 d U
H5 H 0.6762 0.5389 0.3058 0.038 Uiso 1 1 calc R
C6 C 0.7414(3) 0.6023(2) 0.25968(19) 0.0354(12) Uani 1 1 d U
H6A H 0.8041 0.6112 0.2527 0.042 Uiso 1 1 calc R
H6B H 0.7186 0.6395 0.2789 0.042 Uiso 1 1 calc R
C7 C 0.6807(3) 0.5892(2) 0.20788(19) 0.0375(12) Uani 1 1 d U
H7A H 0.6240 0.6140 0.2074 0.045 Uiso 1 1 calc R
H7B H 0.7119 0.6026 0.1773 0.045 Uiso 1 1 calc R
C8 C 0.6610(3) 0.5158(2) 0.20544(18) 0.0335(11) Uani 1 1 d U
C9 C 0.7311(3) 0.4882(2) 0.24763(17) 0.0289(10) Uani 1 1 d U
H9 H 0.7899 0.4913 0.2324 0.035 Uiso 1 1 calc R
C10 C 0.7237(3) 0.3726(2) 0.22383(18) 0.0304(11) Uani 1 1 d U
H10 H 0.7712 0.3748 0.2019 0.036 Uiso 1 1 calc R
C11 C 0.8359(4) 0.5790(3) 0.3722(2) 0.0466(14) Uani 1 1 d U
H11A H 0.8793 0.5626 0.4004 0.070 Uiso 1 1 calc R
H11B H 0.7830 0.5960 0.3874 0.070 Uiso 1 1 calc R
H11C H 0.8636 0.6139 0.3534 0.070 Uiso 1 1 calc R
C12 C 0.5636(3) 0.5009(2) 0.21439(19) 0.0348(12) Uani 1 1 d U
H12A H 0.5230 0.5231 0.1877 0.052 Uiso 1 1 calc R
H12B H 0.5520 0.5161 0.2494 0.052 Uiso 1 1 calc R
H12C H 0.5534 0.4539 0.2119 0.052 Uiso 1 1 calc R
C13 C 0.6616(3) 0.2774(2) 0.33095(19) 0.0326(12) Uani 1 1 d .
H13A H 0.6464 0.2656 0.2940 0.049 Uiso 1 1 calc R
H13B H 0.6318 0.2475 0.3534 0.049 Uiso 1 1 calc R
H13C H 0.7268 0.2748 0.3397 0.049 Uiso 1 1 calc R
C14 C 0.6741(3) 0.3905(2) 0.40729(18) 0.0339(12) Uani 1 1 d .
H14A H 0.7397 0.3908 0.4079 0.051 Uiso 1 1 calc R
H14B H 0.6565 0.3613 0.4347 0.051 Uiso 1 1 calc R
H14C H 0.6527 0.4345 0.4136 0.051 Uiso 1 1 calc R
C15 C 0.4965(3) 0.3653(2) 0.33939(18) 0.0313(11) Uani 1 1 d U
C16 C 0.4660(3) 0.3230(3) 0.3832(2) 0.0444(14) Uani 1 1 d U
H16A H 0.4005 0.3254 0.3826 0.067 Uiso 1 1 calc R
H16B H 0.4940 0.3386 0.4172 0.067 Uiso 1 1 calc R
H16C H 0.4841 0.2779 0.3780 0.067 Uiso 1 1 calc R
C17 C 0.4549(3) 0.3388(3) 0.2866(2) 0.0470(14) Uani 1 1 d U
H17A H 0.4708 0.2929 0.2836 0.070 Uiso 1 1 calc R
H17B H 0.4780 0.3634 0.2580 0.070 Uiso 1 1 calc R
H17C H 0.3894 0.3432 0.2843 0.070 Uiso 1 1 calc R
C18 C 0.4662(3) 0.4359(2) 0.3466(2) 0.0411(13) Uani 1 1 d U
H18A H 0.4823 0.4623 0.3171 0.062 Uiso 1 1 calc R
H18B H 0.4961 0.4532 0.3795 0.062 Uiso 1 1 calc R
H18C H 0.4009 0.4371 0.3477 0.062 Uiso 1 1 calc R
C1B C 0.0765(3) 0.6747(2) 0.71253(17) 0.0260(10) Uani 1 1 d U
C2B C 0.0581(3) 0.7478(2) 0.70909(19) 0.0321(11) Uani 1 1 d U
H2B1 H 0.0787 0.7679 0.7434 0.039 Uiso 1 1 calc R
H2B2 H 0.0941 0.7668 0.6825 0.039 Uiso 1 1 calc R
C3B C -0.0385(3) 0.7649(2) 0.69498(18) 0.0314(11) Uani 1 1 d U
H3B H -0.0551 0.8091 0.6985 0.038 Uiso 1 1 calc R
C4B C -0.1029(3) 0.7236(2) 0.67802(18) 0.0290(11) Uani 1 1 d U
C5B C -0.0806(3) 0.6528(2) 0.67128(18) 0.0276(10) Uani 1 1 d U
H5B H -0.0961 0.6289 0.7031 0.033 Uiso 1 1 calc R
C6B C -0.1231(3) 0.6167(2) 0.62254(18) 0.0263(10) Uani 1 1 d U
H6B1 H -0.1244 0.6443 0.5908 0.032 Uiso 1 1 calc R
H6B2 H -0.1852 0.6027 0.6272 0.032 Uiso 1 1 calc R
C7B C -0.0605(3) 0.5573(2) 0.61851(18) 0.0289(11) Uani 1 1 d U
H7B1 H -0.0888 0.5177 0.6313 0.035 Uiso 1 1 calc R
H7B2 H -0.0488 0.5503 0.5815 0.035 Uiso 1 1 calc R
C8B C 0.0286(3) 0.5719(2) 0.65283(17) 0.0262(10) Uani 1 1 d U
C9B C 0.0192(3) 0.6426(2) 0.66618(17) 0.0253(10) Uani 1 1 d U
H9B H 0.0322 0.6672 0.6341 0.030 Uiso 1 1 calc R
C10B C 0.1744(3) 0.6631(2) 0.7074(2) 0.0333(12) Uani 1 1 d U
H10B H 0.1958 0.6741 0.6748 0.040 Uiso 1 1 calc R
C11B C -0.1989(3) 0.7452(2) 0.6665(2) 0.0396(13) Uani 1 1 d U
H11D H -0.2021 0.7926 0.6687 0.059 Uiso 1 1 calc R
H11E H -0.2354 0.7258 0.6921 0.059 Uiso 1 1 calc R
H11F H -0.2220 0.7312 0.6310 0.059 Uiso 1 1 calc R
C12B C 0.0414(3) 0.5252(2) 0.69954(18) 0.0313(12) Uani 1 1 d U
H12D H 0.0384 0.4803 0.6867 0.047 Uiso 1 1 calc R
H12E H -0.0060 0.5324 0.7226 0.047 Uiso 1 1 calc R
H12F H 0.1002 0.5329 0.7192 0.047 Uiso 1 1 calc R
C13B C 0.1659(3) 0.7162(3) 0.8425(2) 0.0443(14) Uani 1 1 d .
H13D H 0.2208 0.7123 0.8248 0.066 Uiso 1 1 calc R
H13E H 0.1815 0.7149 0.8807 0.066 Uiso 1 1 calc R
H13F H 0.1361 0.7575 0.8328 0.066 Uiso 1 1 calc R
C14B C 0.1457(4) 0.5700(3) 0.8404(2) 0.0472(15) Uani 1 1 d .
H14D H 0.1028 0.5343 0.8335 0.071 Uiso 1 1 calc R
H14E H 0.1680 0.5705 0.8778 0.071 Uiso 1 1 calc R
H14F H 0.1963 0.5639 0.8194 0.071 Uiso 1 1 calc R
C15B C -0.0161(3) 0.6559(2) 0.85652(18) 0.0326(12) Uani 1 1 d U
C16B C 0.0042(4) 0.6506(3) 0.9154(2) 0.0565(17) Uani 1 1 d U
H16D H 0.0483 0.6838 0.9279 0.085 Uiso 1 1 calc R
H16E H 0.0288 0.6075 0.9245 0.085 Uiso 1 1 calc R
H16F H -0.0512 0.6571 0.9322 0.085 Uiso 1 1 calc R
C17B C -0.0593(4) 0.7214(3) 0.8440(2) 0.0624(18) Uani 1 1 d U
H17D H -0.0766 0.7247 0.8061 0.094 Uiso 1 1 calc R
H17E H -0.0165 0.7560 0.8550 0.094 Uiso 1 1 calc R
H17F H -0.1129 0.7260 0.8628 0.094 Uiso 1 1 calc R
C18B C -0.0832(4) 0.6022(3) 0.8382(2) 0.0630(19) Uani 1 1 d U
H18D H -0.1381 0.6074 0.8557 0.095 Uiso 1 1 calc R
H18E H -0.0564 0.5597 0.8471 0.095 Uiso 1 1 calc R
H18F H -0.0981 0.6052 0.8001 0.095 Uiso 1 1 calc R
C1C C 0.0454(3) 0.4513(2) 0.14273(18) 0.0252(10) Uani 1 1 d U
C2C C 0.1161(3) 0.4115(2) 0.11555(18) 0.0274(11) Uani 1 1 d U
H2C1 H 0.1625 0.3948 0.1426 0.033 Uiso 1 1 calc R
H2C2 H 0.0862 0.3738 0.0973 0.033 Uiso 1 1 calc R
C3C C 0.1613(3) 0.4524(2) 0.07609(17) 0.0297(11) Uani 1 1 d U
H3C H 0.2118 0.4338 0.0621 0.036 Uiso 1 1 calc R
C4C C 0.1374(3) 0.5102(2) 0.05967(18) 0.0289(11) Uani 1 1 d U
C5C C 0.0563(3) 0.5426(2) 0.07820(18) 0.0264(10) Uani 1 1 d U
H5C H 0.0768 0.5739 0.1068 0.032 Uiso 1 1 calc R
C6C C -0.0095(3) 0.5772(2) 0.03807(18) 0.0291(11) Uani 1 1 d U
H6C1 H -0.0170 0.5529 0.0046 0.035 Uiso 1 1 calc R
H6C2 H 0.0119 0.6216 0.0312 0.035 Uiso 1 1 calc R
C7C C -0.0989(3) 0.5797(2) 0.06343(18) 0.0290(11) Uani 1 1 d U
H7C1 H -0.1497 0.5667 0.0376 0.035 Uiso 1 1 calc R
H7C2 H -0.1102 0.6242 0.0758 0.035 Uiso 1 1 calc R
C8C C -0.0894(3) 0.5314(2) 0.11052(17) 0.0251(10) Uani 1 1 d U
C9C C -0.0056(3) 0.4924(2) 0.10022(17) 0.0241(10) Uani 1 1 d U
H9C H -0.0249 0.4621 0.0706 0.029 Uiso 1 1 calc R
C10C C -0.0172(3) 0.4033(2) 0.1642(2) 0.0302(11) Uani 1 1 d U
H10C H -0.0535 0.3772 0.1399 0.036 Uiso 1 1 calc R
C11C C 0.1889(3) 0.5482(2) 0.02207(19) 0.0359(12) Uani 1 1 d U
H11G H 0.2392 0.5219 0.0122 0.054 Uiso 1 1 calc R
H11H H 0.2121 0.5882 0.0391 0.054 Uiso 1 1 calc R
H11I H 0.1489 0.5589 -0.0095 0.054 Uiso 1 1 calc R
C12C C -0.0824(3) 0.5668(2) 0.16309(18) 0.0316(12) Uani 1 1 d U
H12G H -0.1365 0.5932 0.1653 0.047 Uiso 1 1 calc R
H12H H -0.0294 0.5950 0.1660 0.047 Uiso 1 1 calc R
H12I H -0.0769 0.5350 0.1917 0.047 Uiso 1 1 calc R
C13C C 0.1987(4) 0.4136(2) 0.2564(2) 0.0401(13) Uani 1 1 d .
H13G H 0.1584 0.3772 0.2461 0.060 Uiso 1 1 calc R
H13H H 0.2176 0.4112 0.2941 0.060 Uiso 1 1 calc R
H13I H 0.2517 0.4113 0.2368 0.060 Uiso 1 1 calc R
C14C C 0.0598(4) 0.5075(3) 0.29152(19) 0.0403(13) Uani 1 1 d .
H14G H 0.0234 0.5458 0.2812 0.060 Uiso 1 1 calc R
H14H H 0.0941 0.5154 0.3257 0.060 Uiso 1 1 calc R
H14I H 0.0204 0.4699 0.2941 0.060 Uiso 1 1 calc R
C15C C 0.2217(3) 0.5596(2) 0.24079(18) 0.0309(11) Uani 1 1 d U
C16C C 0.2796(4) 0.5647(3) 0.29387(19) 0.0443(14) Uani 1 1 d U
H16G H 0.3215 0.6011 0.2929 0.067 Uiso 1 1 calc R
H16H H 0.3135 0.5243 0.3007 0.067 Uiso 1 1 calc R
H16I H 0.2406 0.5719 0.3219 0.067 Uiso 1 1 calc R
C17C C 0.2863(3) 0.5484(3) 0.1978(2) 0.0408(13) Uani 1 1 d U
H17G H 0.2512 0.5445 0.1634 0.061 Uiso 1 1 calc R
H17H H 0.3207 0.5085 0.2055 0.061 Uiso 1 1 calc R
H17I H 0.3276 0.5853 0.1973 0.061 Uiso 1 1 calc R
C18C C 0.1733(3) 0.6241(2) 0.2296(2) 0.0377(12) Uani 1 1 d U
H18G H 0.1295 0.6308 0.2551 0.056 Uiso 1 1 calc R
H18H H 0.1421 0.6235 0.1940 0.056 Uiso 1 1 calc R
H18I H 0.2172 0.6596 0.2325 0.056 Uiso 1 1 calc R
C1D C 0.5449(3) 0.2684(2) 0.08897(18) 0.0268(10) Uani 1 1 d U
C2D C 0.5423(3) 0.2250(2) 0.13834(18) 0.0291(11) Uani 1 1 d U
H2D1 H 0.5521 0.1793 0.1286 0.035 Uiso 1 1 calc R
H2D2 H 0.5919 0.2378 0.1649 0.035 Uiso 1 1 calc R
C3D C 0.4549(3) 0.2303(2) 0.16196(19) 0.0323(11) Uani 1 1 d U
H3D H 0.4423 0.1976 0.1864 0.039 Uiso 1 1 calc R
C4D C 0.3937(3) 0.2762(2) 0.15196(19) 0.0314(11) Uani 1 1 d U
C5D C 0.4081(3) 0.3285(2) 0.11316(19) 0.0295(11) Uani 1 1 d U
H5D H 0.3709 0.3180 0.0795 0.035 Uiso 1 1 calc R
C6D C 0.3894(3) 0.3993(2) 0.12726(19) 0.0301(11) Uani 1 1 d U
H6D1 H 0.4145 0.4093 0.1637 0.036 Uiso 1 1 calc R
H6D2 H 0.3241 0.4084 0.1236 0.036 Uiso 1 1 calc R
C7D C 0.4375(3) 0.4388(2) 0.0871(2) 0.0343(11) Uani 1 1 d U
H7D1 H 0.4693 0.4764 0.1044 0.041 Uiso 1 1 calc R
H7D2 H 0.3935 0.4551 0.0586 0.041 Uiso 1 1 calc R
C8D C 0.5063(3) 0.3916(2) 0.06434(19) 0.0294(11) Uani 1 1 d U
C9D C 0.5056(3) 0.3335(2) 0.10183(18) 0.0259(10) Uani 1 1 d U
H9D H 0.5399 0.3478 0.1355 0.031 Uiso 1 1 calc R
C10D C 0.6422(3) 0.2763(2) 0.07899(19) 0.0283(11) Uani 1 1 d U
H10D H 0.6807 0.2990 0.1046 0.034 Uiso 1 1 calc R
C11D C 0.3046(3) 0.2765(3) 0.1751(2) 0.0436(14) Uani 1 1 d U
H11J H 0.3011 0.2386 0.1980 0.065 Uiso 1 1 calc R
H11K H 0.2554 0.2749 0.1467 0.065 Uiso 1 1 calc R
H11L H 0.2996 0.3163 0.1957 0.065 Uiso 1 1 calc R
C12D C 0.4790(3) 0.3772(2) 0.00737(18) 0.0345(12) Uani 1 1 d U
H12J H 0.4762 0.4177 -0.0127 0.052 Uiso 1 1 calc R
H12K H 0.4198 0.3563 0.0037 0.052 Uiso 1 1 calc R
H12L H 0.5232 0.3480 -0.0060 0.052 Uiso 1 1 calc R
C13D C 0.5807(4) 0.1151(3) 0.0283(2) 0.0510(15) Uani 1 1 d .
H13J H 0.6402 0.1344 0.0372 0.077 Uiso 1 1 calc R
H13K H 0.5840 0.0822 0.0009 0.077 Uiso 1 1 calc R
H13L H 0.5604 0.0948 0.0597 0.077 Uiso 1 1 calc R
C14D C 0.5297(4) 0.2103(3) -0.0604(2) 0.0492(15) Uani 1 1 d .
H14J H 0.4882 0.2451 -0.0729 0.074 Uiso 1 1 calc R
H14K H 0.5254 0.1748 -0.0860 0.074 Uiso 1 1 calc R
H14L H 0.5913 0.2271 -0.0562 0.074 Uiso 1 1 calc R
C15D C 0.3819(4) 0.1461(2) -0.0047(2) 0.0453(14) Uani 1 1 d U
C16D C 0.3778(4) 0.0871(3) -0.0405(2) 0.0506(15) Uani 1 1 d U
H16J H 0.3154 0.0720 -0.0469 0.076 Uiso 1 1 calc R
H16K H 0.4152 0.0524 -0.0238 0.076 Uiso 1 1 calc R
H16L H 0.3999 0.0989 -0.0740 0.076 Uiso 1 1 calc R
C17D C 0.3571(5) 0.1256(3) 0.0506(3) 0.079(2) Uani 1 1 d U
H17J H 0.2968 0.1065 0.0473 0.119 Uiso 1 1 calc R
H17K H 0.3583 0.1638 0.0735 0.119 Uiso 1 1 calc R
H17L H 0.4007 0.0936 0.0658 0.119 Uiso 1 1 calc R
C18D C 0.3167(4) 0.1976(3) -0.0269(3) 0.077(2) Uani 1 1 d U
H18J H 0.3349 0.2133 -0.0604 0.115 Uiso 1 1 calc R
H18K H 0.3169 0.2339 -0.0021 0.115 Uiso 1 1 calc R
H18L H 0.2562 0.1791 -0.0325 0.115 Uiso 1 1 calc R
C1E C 0.8512(3) 0.3148(2) 0.95798(18) 0.0289(10) Uani 1 1 d U
C2E C 0.8313(3) 0.2425(2) 0.94750(19) 0.0297(11) Uani 1 1 d U
H2E1 H 0.8884 0.2199 0.9430 0.036 Uiso 1 1 calc R
H2E2 H 0.8067 0.2235 0.9786 0.036 Uiso 1 1 calc R
C3E C 0.7661(3) 0.2304(2) 0.89977(19) 0.0334(11) Uani 1 1 d U
H3E H 0.7608 0.1873 0.8868 0.040 Uiso 1 1 calc R
C4E C 0.7155(3) 0.2757(2) 0.87445(19) 0.0315(11) Uani 1 1 d U
C5E C 0.7213(3) 0.3447(2) 0.89213(17) 0.0281(10) Uani 1 1 d U
H5E H 0.7611 0.3686 0.8696 0.034 Uiso 1 1 calc R
C6E C 0.6338(3) 0.3838(2) 0.89356(19) 0.0331(11) Uani 1 1 d U
H6E1 H 0.5861 0.3569 0.9069 0.040 Uiso 1 1 calc R
H6E2 H 0.6120 0.4003 0.8582 0.040 Uiso 1 1 calc R
C7E C 0.6615(3) 0.4406(2) 0.93193(18) 0.0310(11) Uani 1 1 d U
H7E1 H 0.6671 0.4814 0.9121 0.037 Uiso 1 1 calc R
H7E2 H 0.6156 0.4470 0.9568 0.037 Uiso 1 1 calc R
C8E C 0.7518(3) 0.4224(2) 0.96174(17) 0.0291(11) Uani 1 1 d U
C9E C 0.7617(3) 0.3507(2) 0.94934(17) 0.0293(11) Uani 1 1 d U
H9E H 0.7197 0.3271 0.9708 0.035 Uiso 1 1 calc R
C10E C 0.8865(3) 0.3232(2) 1.01555(18) 0.0300(11) Uani 1 1 d U
H10E H 0.8500 0.3084 1.0414 0.036 Uiso 1 1 calc R
C11E C 0.6522(4) 0.2596(3) 0.82588(19) 0.0405(13) Uani 1 1 d U
H11M H 0.6545 0.2129 0.8189 0.061 Uiso 1 1 calc R
H11N H 0.6705 0.2836 0.7957 0.061 Uiso 1 1 calc R
H11O H 0.5907 0.2719 0.8318 0.061 Uiso 1 1 calc R
C12E C 0.8278(3) 0.4662(2) 0.94682(19) 0.0351(12) Uani 1 1 d U
H12M H 0.8135 0.5115 0.9540 0.053 Uiso 1 1 calc R
H12N H 0.8345 0.4610 0.9094 0.053 Uiso 1 1 calc R
H12O H 0.8840 0.4540 0.9675 0.053 Uiso 1 1 calc R
C13E C 1.0685(3) 0.4204(3) 0.9336(2) 0.0413(13) Uani 1 1 d .
H13M H 1.0370 0.4532 0.9109 0.062 Uiso 1 1 calc R
H13N H 1.1324 0.4203 0.9281 0.062 Uiso 1 1 calc R
H13O H 1.0618 0.4304 0.9704 0.062 Uiso 1 1 calc R
C14E C 1.0832(3) 0.2755(3) 0.9563(2) 0.0473(15) Uani 1 1 d .
H14M H 1.0850 0.2865 0.9937 0.071 Uiso 1 1 calc R
H14N H 1.1446 0.2735 0.9462 0.071 Uiso 1 1 calc R
H14O H 1.0540 0.2332 0.9500 0.071 Uiso 1 1 calc R
C15E C 1.0234(4) 0.3220(3) 0.8445(2) 0.0510(16) Uani 1 1 d U
C16E C 1.1215(4) 0.3244(4) 0.8310(3) 0.084(2) Uani 1 1 d U
H16M H 1.1544 0.2867 0.8464 0.127 Uiso 1 1 calc R
H16N H 1.1502 0.3643 0.8452 0.127 Uiso 1 1 calc R
H16O H 1.1223 0.3237 0.7927 0.127 Uiso 1 1 calc R
C17E C 0.9837(4) 0.2564(3) 0.8309(2) 0.0596(17) Uani 1 1 d U
H17M H 0.9916 0.2461 0.7943 0.089 Uiso 1 1 calc R
H17N H 0.9195 0.2568 0.8356 0.089 Uiso 1 1 calc R
H17O H 1.0143 0.2235 0.8540 0.089 Uiso 1 1 calc R
C18E C 0.9688(5) 0.3747(3) 0.8125(2) 0.0685(19) Uani 1 1 d U
H18M H 0.9740 0.3682 0.7750 0.103 Uiso 1 1 calc R
H18N H 0.9924 0.4177 0.8231 0.103 Uiso 1 1 calc R
H18O H 0.9055 0.3718 0.8191 0.103 Uiso 1 1 calc R
C1F C 0.1217(3) 0.7792(2) 0.49674(17) 0.0267(10) Uani 1 1 d U
C2F C 0.1832(3) 0.8270(2) 0.47038(18) 0.0307(11) Uani 1 1 d U
H2F1 H 0.1729 0.8715 0.4830 0.037 Uiso 1 1 calc R
H2F2 H 0.2468 0.8157 0.4809 0.037 Uiso 1 1 calc R
C3F C 0.1664(3) 0.8258(2) 0.41164(19) 0.0375(12) Uani 1 1 d U
H3F H 0.1873 0.8618 0.3931 0.045 Uiso 1 1 calc R
C4F C 0.1249(3) 0.7786(3) 0.38352(19) 0.0372(12) Uani 1 1 d U
C5F C 0.0876(3) 0.7217(2) 0.40983(18) 0.0305(11) Uani 1 1 d U
H5F H 0.0214 0.7286 0.4098 0.037 Uiso 1 1 calc R
C6F C 0.1022(3) 0.6531(2) 0.38869(19) 0.0344(11) Uani 1 1 d U
H6F1 H 0.1628 0.6490 0.3767 0.041 Uiso 1 1 calc R
H6F2 H 0.0567 0.6429 0.3589 0.041 Uiso 1 1 calc R
C7F C 0.0920(3) 0.6073(2) 0.43578(18) 0.0304(11) Uani 1 1 d U
H7F1 H 0.1438 0.5773 0.4410 0.036 Uiso 1 1 calc R
H7F2 H 0.0362 0.5813 0.4294 0.036 Uiso 1 1 calc R
C8F C 0.0881(3) 0.6516(2) 0.48502(18) 0.0290(10) Uani 1 1 d U
C9F C 0.1278(3) 0.7152(2) 0.46716(16) 0.0240(10) Uani 1 1 d U
H9F H 0.1934 0.7068 0.4659 0.029 Uiso 1 1 calc R
C10F C 0.1594(3) 0.7709(2) 0.55341(18) 0.0298(11) Uani 1 1 d U
H10F H 0.2172 0.7518 0.5599 0.036 Uiso 1 1 calc R
C11F C -0.0067(3) 0.6563(2) 0.5005(2) 0.0329(12) Uani 1 1 d U
H11P H -0.0308 0.6125 0.5046 0.049 Uiso 1 1 calc R
H11Q H -0.0447 0.6796 0.4732 0.049 Uiso 1 1 calc R
H11R H -0.0061 0.6798 0.5339 0.049 Uiso 1 1 calc R
C12F C 0.1086(4) 0.7806(3) 0.3248(2) 0.0554(16) Uani 1 1 d U
H12P H 0.1267 0.8230 0.3121 0.083 Uiso 1 1 calc R
H12Q H 0.0446 0.7735 0.3139 0.083 Uiso 1 1 calc R
H12R H 0.1439 0.7464 0.3098 0.083 Uiso 1 1 calc R
C13F C -0.0623(6) 0.8781(4) 0.4145(2) 0.101(3) Uani 1 1 d .
H13P H -0.0106 0.8753 0.3939 0.151 Uiso 1 1 calc R
H13Q H -0.0916 0.9204 0.4085 0.151 Uiso 1 1 calc R
H13R H -0.1052 0.8435 0.4036 0.151 Uiso 1 1 calc R
C14F C 0.0427(4) 0.9415(3) 0.5056(3) 0.0615(19) Uani 1 1 d .
H14P H 0.0789 0.9323 0.5389 0.092 Uiso 1 1 calc R
H14Q H 0.0022 0.9780 0.5104 0.092 Uiso 1 1 calc R
H14R H 0.0825 0.9528 0.4789 0.092 Uiso 1 1 calc R
C15F C -0.1227(3) 0.8642(3) 0.5243(2) 0.0490(15) Uani 1 1 d U
C16F C -0.1688(4) 0.7992(3) 0.5182(4) 0.097(3) Uani 1 1 d U
H16P H -0.1261 0.7648 0.5299 0.146 Uiso 1 1 calc R
H16Q H -0.1906 0.7923 0.4812 0.146 Uiso 1 1 calc R
H16R H -0.2197 0.7983 0.5395 0.146 Uiso 1 1 calc R
C17F C -0.0903(4) 0.8748(3) 0.5827(2) 0.0615(18) Uani 1 1 d U
H17P H -0.1404 0.8676 0.6039 0.092 Uiso 1 1 calc R
H17Q H -0.0680 0.9193 0.5879 0.092 Uiso 1 1 calc R
H17R H -0.0417 0.8441 0.5935 0.092 Uiso 1 1 calc R
C18F C -0.1909(4) 0.9184(3) 0.5076(3) 0.071(2) Uani 1 1 d U
H18P H -0.2382 0.9189 0.5315 0.106 Uiso 1 1 calc R
H18Q H -0.2178 0.9103 0.4717 0.106 Uiso 1 1 calc R
H18R H -0.1601 0.9604 0.5090 0.106 Uiso 1 1 calc R
C1G C 0.4359(3) 0.5522(2) 0.72188(17) 0.0281(10) Uani 1 1 d U
C2G C 0.4332(3) 0.5846(2) 0.77673(19) 0.0365(12) Uani 1 1 d U
H2G1 H 0.4909 0.6071 0.7866 0.044 Uiso 1 1 calc R
H2G2 H 0.3848 0.6175 0.7745 0.044 Uiso 1 1 calc R
C3G C 0.4170(3) 0.5356(3) 0.8191(2) 0.0424(13) Uani 1 1 d U
H3G H 0.4295 0.5493 0.8545 0.051 Uiso 1 1 calc R
C4G C 0.3871(3) 0.4755(3) 0.81107(19) 0.0427(13) Uani 1 1 d U
C5G C 0.3672(3) 0.4500(2) 0.75644(18) 0.0313(11) Uani 1 1 d U
H5G H 0.4188 0.4223 0.7482 0.038 Uiso 1 1 calc R
C6G C 0.2805(3) 0.4122(3) 0.74236(19) 0.0401(13) Uani 1 1 d U
H6G1 H 0.2306 0.4310 0.7600 0.048 Uiso 1 1 calc R
H6G2 H 0.2881 0.3661 0.7528 0.048 Uiso 1 1 calc R
C7G C 0.2616(3) 0.4184(2) 0.68222(19) 0.0351(12) Uani 1 1 d U
H7G1 H 0.1983 0.4313 0.6724 0.042 Uiso 1 1 calc R
H7G2 H 0.2726 0.3764 0.6651 0.042 Uiso 1 1 calc R
C8G C 0.3262(3) 0.4711(2) 0.66474(17) 0.0281(11) Uani 1 1 d U
C9G C 0.3566(3) 0.5056(2) 0.71656(17) 0.0259(10) Uani 1 1 d U
H9G H 0.3035 0.5314 0.7255 0.031 Uiso 1 1 calc R
C10G C 0.4207(3) 0.6049(2) 0.68117(19) 0.0334(12) Uani 1 1 d U
H10G H 0.3680 0.6306 0.6817 0.040 Uiso 1 1 calc R
C11G C 0.3748(4) 0.4297(3) 0.8556(2) 0.0635(19) Uani 1 1 d U
H11S H 0.3970 0.4502 0.8890 0.095 Uiso 1 1 calc R
H11T H 0.4087 0.3897 0.8511 0.095 Uiso 1 1 calc R
H11U H 0.3109 0.4193 0.8558 0.095 Uiso 1 1 calc R
C12G C 0.4027(3) 0.4419(2) 0.63749(19) 0.0322(12) Uani 1 1 d U
H12S H 0.3779 0.4170 0.6068 0.048 Uiso 1 1 calc R
H12T H 0.4385 0.4131 0.6619 0.048 Uiso 1 1 calc R
H12U H 0.4410 0.4768 0.6263 0.048 Uiso 1 1 calc R
C13G C 0.6474(4) 0.5353(3) 0.8082(2) 0.0488(15) Uani 1 1 d .
H13S H 0.6406 0.5790 0.8225 0.073 Uiso 1 1 calc R
H13T H 0.7092 0.5202 0.8172 0.073 Uiso 1 1 calc R
H13U H 0.6056 0.5056 0.8233 0.073 Uiso 1 1 calc R
C14G C 0.6570(3) 0.6176(2) 0.7120(2) 0.0358(12) Uani 1 1 d .
H14S H 0.6528 0.6173 0.6735 0.054 Uiso 1 1 calc R
H14T H 0.7192 0.6265 0.7261 0.054 Uiso 1 1 calc R
H14U H 0.6175 0.6514 0.7237 0.054 Uiso 1 1 calc R
C15G C 0.6862(4) 0.4702(3) 0.7073(2) 0.0432(13) Uani 1 1 d U
C16G C 0.6633(4) 0.4710(3) 0.6464(2) 0.0533(16) Uani 1 1 d U
H16S H 0.6980 0.4371 0.6306 0.080 Uiso 1 1 calc R
H16T H 0.6786 0.5135 0.6326 0.080 Uiso 1 1 calc R
H16U H 0.5989 0.4628 0.6378 0.080 Uiso 1 1 calc R
C17G C 0.7882(3) 0.4814(3) 0.7202(2) 0.0437(14) Uani 1 1 d U
H17S H 0.8031 0.4822 0.7584 0.066 Uiso 1 1 calc R
H17T H 0.8050 0.5230 0.7052 0.066 Uiso 1 1 calc R
H17U H 0.8213 0.4462 0.7051 0.066 Uiso 1 1 calc R
C18G C 0.6636(4) 0.4043(2) 0.7303(2) 0.0454(14) Uani 1 1 d U
H18S H 0.5989 0.3963 0.7234 0.068 Uiso 1 1 calc R
H18T H 0.6809 0.4044 0.7683 0.068 Uiso 1 1 calc R
H18U H 0.6966 0.3701 0.7139 0.068 Uiso 1 1 calc R
C1H C 0.4855(3) 0.6588(2) 0.50689(17) 0.0255(10) Uani 1 1 d U
C2H C 0.5739(3) 0.6781(2) 0.53852(18) 0.0289(11) Uani 1 1 d U
H2H1 H 0.5921 0.7216 0.5270 0.035 Uiso 1 1 calc R
H2H2 H 0.5641 0.6811 0.5761 0.035 Uiso 1 1 calc R
C3H C 0.6490(3) 0.6306(2) 0.53251(18) 0.0282(11) Uani 1 1 d U
H3H H 0.7084 0.6447 0.5437 0.034 Uiso 1 1 calc R
C4H C 0.6397(3) 0.5708(2) 0.51297(18) 0.0268(10) Uani 1 1 d U
C5H C 0.5482(3) 0.5468(2) 0.49288(18) 0.0255(10) Uani 1 1 d U
H5H H 0.5416 0.5513 0.4538 0.031 Uiso 1 1 calc R
C6H C 0.5197(3) 0.4779(2) 0.50604(18) 0.0282(11) Uani 1 1 d U
H6H1 H 0.5391 0.4673 0.5432 0.034 Uiso 1 1 calc R
H6H2 H 0.5460 0.4457 0.4833 0.034 Uiso 1 1 calc R
C7H C 0.4166(3) 0.4783(2) 0.49581(18) 0.0292(11) Uani 1 1 d U
H7H1 H 0.3898 0.4554 0.5245 0.035 Uiso 1 1 calc R
H7H2 H 0.3971 0.4561 0.4622 0.035 Uiso 1 1 calc R
C8H C 0.3862(3) 0.5509(2) 0.49328(17) 0.0266(10) Uani 1 1 d U
C9H C 0.4726(3) 0.5859(2) 0.51423(17) 0.0239(10) Uani 1 1 d U
H9H H 0.4793 0.5785 0.5531 0.029 Uiso 1 1 calc R
C10H C 0.4099(3) 0.6945(2) 0.52836(19) 0.0290(11) Uani 1 1 d U
H10H H 0.4000 0.6857 0.5637 0.035 Uiso 1 1 calc R
C11H C 0.7182(3) 0.5274(2) 0.5068(2) 0.0368(13) Uani 1 1 d U
H11V H 0.7240 0.5209 0.4694 0.055 Uiso 1 1 calc R
H11W H 0.7088 0.4854 0.5234 0.055 Uiso 1 1 calc R
H11$ H 0.7732 0.5475 0.5237 0.055 Uiso 1 1 calc R
C12H C 0.3476(3) 0.5694(2) 0.43832(16) 0.0278(11) Uani 1 1 d U
H12V H 0.2960 0.5414 0.4273 0.042 Uiso 1 1 calc R
H12W H 0.3937 0.5638 0.4141 0.042 Uiso 1 1 calc R
H12$ H 0.3282 0.6148 0.4380 0.042 Uiso 1 1 calc R
C13H C 0.3609(4) 0.7332(3) 0.3748(2) 0.0551(16) Uani 1 1 d .
H13V H 0.3515 0.6926 0.3550 0.083 Uiso 1 1 calc R
H13W H 0.3551 0.7701 0.3505 0.083 Uiso 1 1 calc R
H13$ H 0.3158 0.7369 0.3999 0.083 Uiso 1 1 calc R
C14H C 0.4994(4) 0.8133(2) 0.4432(2) 0.0470(15) Uani 1 1 d .
H14V H 0.4522 0.8225 0.4662 0.071 Uiso 1 1 calc R
H14W H 0.4986 0.8468 0.4160 0.071 Uiso 1 1 calc R
H14$ H 0.5581 0.8133 0.4641 0.071 Uiso 1 1 calc R
C15H C 0.5589(4) 0.7137(3) 0.3627(2) 0.0528(16) Uani 1 1 d U
C16H C 0.5408(5) 0.7599(3) 0.3142(2) 0.0602(18) Uani 1 1 d U
H16V H 0.5441 0.8051 0.3260 0.090 Uiso 1 1 calc R
H16W H 0.4809 0.7511 0.2963 0.090 Uiso 1 1 calc R
H16$ H 0.5862 0.7523 0.2898 0.090 Uiso 1 1 calc R
C17H C 0.6548(4) 0.7242(3) 0.3904(3) 0.0657(19) Uani 1 1 d U
H17V H 0.6618 0.6994 0.4233 0.098 Uiso 1 1 calc R
H17W H 0.6640 0.7704 0.3982 0.098 Uiso 1 1 calc R
H17$ H 0.6991 0.7094 0.3674 0.098 Uiso 1 1 calc R
C18H C 0.5430(4) 0.6446(3) 0.3434(2) 0.0581(18) Uani 1 1 d U
H18V H 0.5845 0.6345 0.3172 0.087 Uiso 1 1 calc R
H18W H 0.4810 0.6401 0.3274 0.087 Uiso 1 1 calc R
H18$ H 0.5535 0.6145 0.3730 0.087 Uiso 1 1 calc R
O1 O 0.6666(2) 0.33260(17) 0.21295(12) 0.0387(9) Uani 1 1 d U
O2 O 0.64995(19) 0.41259(14) 0.29647(12) 0.0293(7) Uani 1 1 d U
O3 O 0.6706(2) 0.48773(16) 0.15433(11) 0.0326(8) Uani 1 1 d U
H3A H 0.7234 0.4935 0.1468 0.049 Uiso 1 1 calc R
O1B O 0.2279(2) 0.64120(17) 0.74081(14) 0.0398(9) Uani 1 1 d U
O2B O 0.1056(2) 0.56042(16) 0.62416(13) 0.0324(9) Uani 1 1 d U
O3B O 0.05091(19) 0.64833(14) 0.76002(11) 0.0261(7) Uani 1 1 d U
O1C O -0.0244(2) 0.39568(16) 0.21103(12) 0.0368(8) Uani 1 1 d U
O2C O -0.1665(2) 0.48920(16) 0.11119(12) 0.0300(8) Uani 1 1 d U
O3C O 0.0877(2) 0.49355(14) 0.18158(11) 0.0263(7) Uani 1 1 d U
O1D O 0.6746(2) 0.25610(15) 0.04101(12) 0.0344(8) Uani 1 1 d U
O2D O 0.5946(2) 0.42045(15) 0.06666(12) 0.0307(8) Uani 1 1 d U
H2D H 0.6072 0.4378 0.0962 0.046 Uiso 1 1 calc R
O3D O 0.4924(2) 0.24039(14) 0.04526(12) 0.0289(7) Uani 1 1 d U
O1E O 0.9581(2) 0.34762(17) 1.03042(13) 0.0392(9) Uani 1 1 d U
O2E O 0.7531(2) 0.43205(16) 1.01823(12) 0.0309(8) Uani 1 1 d U
O3E O 0.9106(2) 0.33939(15) 0.92371(12) 0.0314(7) Uani 1 1 d U
O1F O 0.1225(2) 0.78649(18) 0.59075(13) 0.0422(9) Uani 1 1 d U
O2F O 0.1406(2) 0.62485(16) 0.53088(13) 0.0332(8) Uani 1 1 d U
O3F O 0.0317(2) 0.80067(15) 0.49406(12) 0.0307(8) Uani 1 1 d U
O1G O 0.4700(2) 0.61721(16) 0.64800(13) 0.0364(8) Uani 1 1 d U
O2G O 0.2832(2) 0.51559(16) 0.62631(13) 0.0334(8) Uani 1 1 d U
O3G O 0.5170(2) 0.51840(14) 0.71758(12) 0.0284(7) Uani 1 1 d U
O1H O 0.3608(2) 0.73306(16) 0.50510(13) 0.0329(8) Uani 1 1 d U
O2H O 0.3141(2) 0.56475(16) 0.52513(12) 0.0312(8) Uani 1 1 d U
O3H O 0.4882(2) 0.67157(14) 0.45217(11) 0.0272(7) Uani 1 1 d U
Si1 Si 0.62328(8) 0.36167(6) 0.34189(5) 0.0280(3) Uani 1 1 d U
Si1B Si 0.08920(9) 0.64814(7) 0.82245(5) 0.0300(3) Uani 1 1 d U
Si1C Si 0.13892(9) 0.49117(6) 0.24130(5) 0.0284(3) Uani 1 1 d U
Si1D Si 0.49948(9) 0.17977(7) 0.00394(6) 0.0329(3) Uani 1 1 d U
Si5E Si 1.01915(10) 0.33821(7) 0.91686(6) 0.0376(4) Uani 1 1 d U
Si1F Si -0.02399(10) 0.86909(7) 0.48438(6) 0.0397(4) Uani 1 1 d U
Si1G Si 0.62210(9) 0.53727(7) 0.73588(6) 0.0365(4) Uani 1 1 d U
Si1H Si 0.47899(12) 0.73323(7) 0.41221(6) 0.0480(5) Uani 1 1 d U
H2B3 H 0.094(5) 0.581(3) 0.601(3) 0.072 Uiso 1 1 d .
H2F H 0.189(4) 0.609(3) 0.524(2) 0.072 Uiso 1 1 d .
H2E H 0.704(4) 0.423(3) 1.024(3) 0.072 Uiso 1 1 d .
H2G H 0.229(4) 0.520(3) 0.631(2) 0.072 Uiso 1 1 d .
H2O2 H 0.322(5) 0.541(3) 0.547(3) 0.072 Uiso 1 1 d .
H2C H -0.183(4) 0.475(3) 0.085(3) 0.072 Uiso 1 1 d .

loop_
_atom_site_aniso_label
_atom_site_aniso_U_11
_atom_site_aniso_U_22
_atom_site_aniso_U_33
_atom_site_aniso_U_23
_atom_site_aniso_U_13
_atom_site_aniso_U_12
C1 0.024(2) 0.039(2) 0.028(2) -0.002(2) 0.011(2) 0.002(2)
C2 0.025(2) 0.049(3) 0.027(3) 0.001(2) 0.011(2) 0.005(2)
C3 0.028(3) 0.057(3) 0.018(2) -0.004(2) 0.006(2) 0.004(2)
C4 0.027(3) 0.055(3) 0.025(3) -0.010(2) 0.011(2) -0.006(2)
C5 0.025(2) 0.042(3) 0.029(3) -0.004(2) 0.007(2) 0.001(2)
C6 0.038(3) 0.042(3) 0.027(3) -0.007(2) 0.009(2) -0.005(2)
C7 0.042(3) 0.043(3) 0.030(3) 0.000(2) 0.011(2) 0.003(2)
C8 0.031(3) 0.048(3) 0.023(2) -0.005(2) 0.010(2) 0.001(2)
C9 0.024(2) 0.040(2) 0.025(2) -0.007(2) 0.008(2) -0.004(2)
C10 0.026(3) 0.040(3) 0.027(3) -0.001(2) 0.010(2) 0.002(2)
C11 0.048(3) 0.058(3) 0.034(3) -0.014(3) 0.004(3) 0.000(3)
C12 0.031(3) 0.048(3) 0.026(3) 0.002(2) 0.008(2) 0.001(2)
C13 0.033(3) 0.038(3) 0.028(3) 0.000(2) 0.009(2) 0.006(2)
C14 0.030(3) 0.050(3) 0.022(3) 0.002(2) 0.008(2) 0.003(2)
C15 0.029(3) 0.043(3) 0.023(3) 0.005(2) 0.007(2) 0.003(2)
C16 0.024(3) 0.061(3) 0.050(3) 0.021(3) 0.010(3) -0.002(3)
C17 0.032(3) 0.075(4) 0.034(3) 0.001(3) 0.003(3) -0.004(3)
C18 0.028(3) 0.051(3) 0.047(3) 0.005(3) 0.019(3) 0.014(3)
C1B 0.024(2) 0.035(2) 0.020(2) -0.0009(19) 0.0079(19) -0.003(2)
C2B 0.035(3) 0.039(3) 0.024(3) -0.002(2) 0.011(2) -0.009(2)
C3B 0.038(3) 0.034(2) 0.024(3) 0.001(2) 0.012(2) -0.005(2)
C4B 0.028(3) 0.032(2) 0.028(3) 0.005(2) 0.012(2) -0.003(2)
C5B 0.030(2) 0.031(2) 0.024(2) 0.0009(19) 0.008(2) -0.006(2)
C6B 0.021(2) 0.036(2) 0.023(2) 0.000(2) 0.008(2) -0.005(2)
C7B 0.028(3) 0.035(2) 0.024(2) 0.001(2) 0.010(2) -0.004(2)
C8B 0.025(2) 0.032(2) 0.024(2) 0.0021(19) 0.013(2) -0.001(2)
C9B 0.025(2) 0.035(2) 0.016(2) 0.0015(19) 0.0056(19) -0.004(2)
C10B 0.030(3) 0.037(3) 0.034(3) -0.006(2) 0.008(2) -0.005(2)
C11B 0.035(3) 0.039(3) 0.046(3) 0.005(2) 0.008(3) 0.001(2)
C12B 0.037(3) 0.034(3) 0.024(3) 0.001(2) 0.008(2) 0.001(2)
C13B 0.029(3) 0.072(4) 0.033(3) -0.010(3) 0.005(2) -0.017(3)
C14B 0.047(3) 0.066(4) 0.030(3) 0.009(3) 0.012(3) 0.012(3)
C15B 0.025(3) 0.054(3) 0.021(3) 0.001(2) 0.009(2) 0.001(2)
C16B 0.042(3) 0.109(5) 0.021(3) 0.008(3) 0.015(3) 0.006(3)
C17B 0.057(4) 0.080(4) 0.055(4) 0.014(3) 0.031(3) 0.021(3)
C18B 0.038(3) 0.103(5) 0.052(4) -0.013(4) 0.026(3) -0.028(3)
C1C 0.022(2) 0.029(2) 0.024(2) -0.0020(19) 0.0031(19) 0.0009(19)
C2C 0.022(2) 0.037(2) 0.024(2) 0.001(2) 0.006(2) 0.004(2)
C3C 0.021(2) 0.048(3) 0.020(2) -0.007(2) 0.005(2) -0.001(2)
C4C 0.026(3) 0.041(3) 0.019(2) 0.000(2) 0.001(2) -0.004(2)
C5C 0.021(2) 0.034(2) 0.024(2) 0.003(2) 0.0036(19) -0.003(2)
C6C 0.027(3) 0.036(2) 0.024(2) 0.001(2) 0.003(2) 0.000(2)
C7C 0.026(2) 0.036(2) 0.025(3) 0.004(2) 0.003(2) 0.007(2)
C8C 0.023(2) 0.030(2) 0.022(2) -0.0041(19) 0.0039(19) -0.003(2)
C9C 0.021(2) 0.030(2) 0.022(2) -0.0028(19) 0.0033(19) 0.0012(19)
C10C 0.022(2) 0.035(3) 0.035(3) -0.001(2) 0.010(2) 0.004(2)
C11C 0.031(3) 0.048(3) 0.030(3) 0.002(2) 0.011(2) 0.000(2)
C12C 0.028(3) 0.041(3) 0.027(3) -0.010(2) 0.008(2) 0.003(2)
C13C 0.044(3) 0.050(3) 0.026(3) -0.004(2) 0.006(3) -0.002(3)
C14C 0.044(3) 0.057(3) 0.021(3) -0.002(2) 0.013(2) -0.007(3)
C15C 0.027(3) 0.043(3) 0.023(3) -0.005(2) 0.003(2) 0.006(2)
C16C 0.043(3) 0.062(3) 0.026(3) -0.010(3) -0.007(2) 0.000(3)
C17C 0.029(3) 0.054(3) 0.043(3) -0.009(3) 0.018(3) -0.006(3)
C18C 0.038(3) 0.040(3) 0.036(3) -0.002(2) 0.007(2) -0.003(2)
C1D 0.021(2) 0.033(2) 0.026(2) -0.0005(19) 0.001(2) 0.001(2)
C2D 0.029(3) 0.030(2) 0.030(3) 0.003(2) 0.010(2) 0.001(2)
C3D 0.038(3) 0.032(2) 0.030(3) 0.006(2) 0.014(2) -0.001(2)
C4D 0.030(3) 0.035(2) 0.031(3) -0.001(2) 0.012(2) -0.004(2)
C5D 0.022(2) 0.036(2) 0.030(3) -0.003(2) 0.002(2) -0.004(2)
C6D 0.017(2) 0.040(3) 0.034(3) -0.001(2) 0.004(2) 0.005(2)
C7D 0.031(3) 0.035(3) 0.037(3) 0.001(2) 0.003(2) 0.003(2)
C8D 0.026(2) 0.032(2) 0.031(3) -0.001(2) 0.006(2) -0.002(2)
C9D 0.021(2) 0.028(2) 0.027(2) -0.0011(19) -0.001(2) -0.0012(19)
C10D 0.027(3) 0.030(2) 0.028(3) 0.004(2) 0.003(2) 0.002(2)
C11D 0.036(3) 0.048(3) 0.049(4) 0.004(3) 0.017(3) -0.004(3)
C12D 0.036(3) 0.038(3) 0.030(3) 0.002(2) 0.004(2) -0.001(2)
C13D 0.050(4) 0.069(4) 0.034(3) -0.010(3) 0.003(3) 0.017(3)
C14D 0.064(4) 0.062(4) 0.022(3) -0.007(3) 0.007(3) -0.014(3)
C15D 0.037(3) 0.036(3) 0.066(4) -0.016(3) 0.022(3) -0.007(2)
C16D 0.038(3) 0.049(3) 0.064(4) -0.017(3) 0.004(3) -0.009(3)
C17D 0.083(5) 0.073(4) 0.091(5) -0.032(4) 0.056(4) -0.046(4)
C18D 0.027(3) 0.058(4) 0.139(7) -0.033(4) -0.016(4) 0.005(3)
C1E 0.028(2) 0.036(2) 0.023(2) 0.0056(19) 0.006(2) -0.001(2)
C2E 0.029(3) 0.032(2) 0.029(3) 0.002(2) 0.005(2) 0.000(2)
C3E 0.034(3) 0.035(3) 0.032(3) -0.008(2) 0.011(2) -0.003(2)
C4E 0.030(3) 0.041(3) 0.025(3) -0.003(2) 0.010(2) -0.001(2)
C5E 0.032(2) 0.032(2) 0.021(2) 0.0013(19) 0.007(2) -0.003(2)
C6E 0.035(3) 0.038(3) 0.027(3) 0.003(2) 0.004(2) -0.004(2)
C7E 0.031(3) 0.035(3) 0.028(3) 0.000(2) 0.008(2) 0.001(2)
C8E 0.034(3) 0.039(2) 0.015(2) -0.002(2) 0.009(2) -0.001(2)
C9E 0.035(3) 0.034(2) 0.020(2) 0.0001(19) 0.010(2) -0.005(2)
C10E 0.030(3) 0.037(3) 0.023(3) 0.001(2) 0.004(2) 0.003(2)
C11E 0.043(3) 0.051(3) 0.027(3) -0.002(2) -0.001(3) -0.004(3)
C12E 0.038(3) 0.041(3) 0.028(3) 0.000(2) 0.013(2) 0.003(2)
C13E 0.037(3) 0.058(3) 0.029(3) -0.001(3) 0.006(2) -0.013(3)
C14E 0.030(3) 0.056(3) 0.057(4) -0.004(3) 0.008(3) 0.000(3)
C15E 0.053(4) 0.062(4) 0.043(3) -0.018(3) 0.025(3) -0.021(3)
C16E 0.054(4) 0.144(6) 0.062(4) -0.034(4) 0.042(4) -0.033(4)
C17E 0.066(4) 0.064(4) 0.051(4) -0.019(3) 0.012(3) -0.004(3)
C18E 0.098(5) 0.075(4) 0.034(4) 0.000(3) 0.015(4) -0.007(4)
C1F 0.023(2) 0.035(2) 0.022(2) -0.0016(19) 0.0026(19) 0.004(2)
C2F 0.031(3) 0.031(2) 0.031(3) 0.001(2) 0.009(2) 0.000(2)
C3F 0.046(3) 0.037(3) 0.031(3) 0.010(2) 0.009(2) -0.002(2)
C4F 0.041(3) 0.044(3) 0.027(3) 0.009(2) 0.007(2) 0.001(2)
C5F 0.031(3) 0.043(3) 0.018(2) 0.003(2) 0.006(2) -0.001(2)
C6F 0.033(3) 0.048(3) 0.024(3) -0.005(2) 0.010(2) -0.002(2)
C7F 0.030(3) 0.035(3) 0.027(3) -0.009(2) 0.009(2) -0.002(2)
C8F 0.022(2) 0.037(2) 0.028(3) 0.004(2) -0.001(2) 0.002(2)
C9F 0.020(2) 0.038(2) 0.016(2) 0.0003(19) 0.0059(19) 0.0012(19)
C10F 0.023(3) 0.040(3) 0.027(3) 0.000(2) 0.004(2) 0.002(2)
C11F 0.021(3) 0.042(3) 0.038(3) 0.002(2) 0.008(2) 0.000(2)
C12F 0.072(4) 0.070(4) 0.024(3) 0.010(3) 0.002(3) -0.004(3)
C13F 0.113(6) 0.147(7) 0.038(4) -0.012(4) -0.014(4) 0.081(6)
C14F 0.066(4) 0.036(3) 0.089(5) 0.011(3) 0.038(4) 0.012(3)
C15F 0.033(3) 0.044(3) 0.072(4) -0.003(3) 0.016(3) 0.014(3)
C16F 0.039(4) 0.077(5) 0.181(8) -0.031(5) 0.036(5) -0.003(4)
C17F 0.063(4) 0.085(4) 0.040(4) 0.014(3) 0.028(3) 0.023(4)
C18F 0.042(4) 0.090(5) 0.078(5) -0.019(4) -0.001(3) 0.038(4)
C1G 0.027(2) 0.035(2) 0.024(2) -0.0046(19) 0.0093(19) -0.001(2)
C2G 0.034(3) 0.049(3) 0.027(3) -0.011(2) 0.007(2) -0.012(2)
C3G 0.034(3) 0.071(3) 0.024(3) -0.004(3) 0.010(2) -0.009(3)
C4G 0.035(3) 0.071(3) 0.023(3) 0.010(2) 0.009(2) -0.011(3)
C5G 0.030(2) 0.044(3) 0.020(2) 0.007(2) 0.003(2) -0.007(2)
C6G 0.037(3) 0.051(3) 0.032(3) 0.011(2) 0.001(2) -0.012(2)
C7G 0.029(3) 0.045(3) 0.031(3) -0.001(2) 0.003(2) -0.004(2)
C8G 0.029(3) 0.035(2) 0.020(2) 0.002(2) 0.003(2) 0.004(2)
C9G 0.024(2) 0.037(2) 0.019(2) -0.0016(19) 0.0090(19) -0.002(2)
C10G 0.037(3) 0.030(2) 0.035(3) -0.005(2) 0.011(2) -0.005(2)
C11G 0.058(4) 0.101(5) 0.031(3) 0.022(3) 0.002(3) -0.035(4)
C12G 0.029(3) 0.037(3) 0.031(3) -0.004(2) 0.005(2) 0.001(2)
C13G 0.058(4) 0.051(3) 0.037(3) 0.001(3) 0.006(3) -0.013(3)
C14G 0.026(3) 0.048(3) 0.034(3) 0.002(2) 0.010(2) -0.005(2)
C15G 0.039(3) 0.046(3) 0.046(3) 0.007(3) 0.013(3) 0.000(3)
C16G 0.049(4) 0.084(4) 0.029(3) -0.020(3) 0.015(3) -0.002(3)
C17G 0.030(3) 0.051(3) 0.053(4) 0.004(3) 0.018(3) 0.003(3)
C18G 0.033(3) 0.043(3) 0.063(4) 0.003(3) 0.020(3) 0.002(2)
C1H 0.025(2) 0.035(2) 0.019(2) 0.0001(18) 0.0098(19) 0.0032(19)
C2H 0.027(2) 0.036(2) 0.025(2) -0.003(2) 0.007(2) -0.004(2)
C3H 0.017(2) 0.040(3) 0.028(3) 0.003(2) 0.006(2) 0.000(2)
C4H 0.022(2) 0.035(2) 0.024(2) 0.000(2) 0.009(2) 0.003(2)
C5H 0.024(2) 0.031(2) 0.023(2) -0.0016(19) 0.0081(19) 0.003(2)
C6H 0.026(2) 0.033(2) 0.027(2) -0.004(2) 0.007(2) 0.001(2)
C7H 0.029(2) 0.037(2) 0.024(2) -0.001(2) 0.012(2) -0.003(2)
C8H 0.030(2) 0.035(2) 0.017(2) -0.0001(19) 0.011(2) -0.002(2)
C9H 0.024(2) 0.034(2) 0.015(2) -0.0019(18) 0.0069(19) 0.002(2)
C10H 0.030(3) 0.032(3) 0.026(3) -0.002(2) 0.011(2) -0.001(2)
C11H 0.026(3) 0.049(3) 0.037(3) -0.005(2) 0.009(2) 0.000(2)
C12H 0.023(3) 0.044(3) 0.017(2) 0.004(2) 0.005(2) -0.005(2)
C13H 0.043(3) 0.066(4) 0.059(4) 0.017(3) 0.015(3) 0.011(3)
C14H 0.062(4) 0.042(3) 0.042(3) -0.001(3) 0.025(3) 0.003(3)
C15H 0.071(4) 0.051(3) 0.042(3) 0.007(3) 0.032(3) -0.004(3)
C16H 0.096(5) 0.053(3) 0.038(4) 0.003(3) 0.036(3) -0.012(3)
C17H 0.025(3) 0.089(5) 0.086(5) 0.006(4) 0.018(3) -0.006(3)
C18H 0.089(5) 0.048(3) 0.046(4) -0.012(3) 0.045(3) -0.011(3)
O1 0.046(2) 0.044(2) 0.027(2) -0.0047(16) 0.0093(17) 0.0026(19)
O2 0.0257(17) 0.0397(18) 0.0243(17) 0.0021(14) 0.0115(14) 0.0030(14)
O3 0.0275(18) 0.053(2) 0.0187(17) -0.0065(15) 0.0101(14) -0.0042(17)
O1B 0.027(2) 0.056(2) 0.037(2) -0.0023(18) 0.0087(18) -0.0003(18)
O2B 0.0278(19) 0.041(2) 0.030(2) 0.0023(15) 0.0107(17) 0.0044(16)
O3B 0.0270(17) 0.0372(17) 0.0154(16) 0.0012(13) 0.0081(13) -0.0055(14)
O1C 0.042(2) 0.047(2) 0.023(2) 0.0042(15) 0.0106(16) -0.0018(17)
O2C 0.0264(19) 0.0386(19) 0.0268(19) -0.0054(15) 0.0119(16) -0.0051(15)
O3C 0.0340(18) 0.0331(16) 0.0122(16) -0.0006(13) 0.0042(13) -0.0030(15)
O1D 0.0310(19) 0.046(2) 0.028(2) -0.0041(16) 0.0098(16) 0.0044(16)
O2D 0.0297(18) 0.041(2) 0.0224(18) -0.0032(15) 0.0068(15) -0.0031(15)
O3D 0.0244(17) 0.0362(17) 0.0267(18) -0.0046(14) 0.0055(15) 0.0005(14)
O1E 0.038(2) 0.049(2) 0.030(2) -0.0026(16) 0.0018(17) -0.0036(18)
O2E 0.0301(19) 0.0428(19) 0.0208(18) -0.0065(15) 0.0065(16) -0.0001(17)
O3E 0.0306(18) 0.0377(17) 0.0265(18) 0.0005(14) 0.0052(15) 0.0011(15)
O1F 0.032(2) 0.074(3) 0.0209(19) -0.0082(17) 0.0064(16) 0.0020(18)
O2F 0.0249(19) 0.047(2) 0.0281(19) 0.0086(16) 0.0059(16) 0.0074(16)
O3F 0.0225(17) 0.0382(18) 0.0310(18) -0.0035(15) 0.0011(14) 0.0048(15)
O1G 0.0345(19) 0.048(2) 0.0280(19) 0.0046(16) 0.0090(16) -0.0041(16)
O2G 0.0287(19) 0.046(2) 0.0255(19) 0.0061(15) 0.0018(16) 0.0053(17)
O3G 0.0273(17) 0.0362(17) 0.0223(17) 0.0031(13) 0.0055(14) -0.0022(14)
O1H 0.032(2) 0.0359(18) 0.032(2) 0.0045(16) 0.0111(16) 0.0078(17)
O2H 0.0265(18) 0.041(2) 0.029(2) 0.0003(15) 0.0152(16) 0.0015(16)
O3H 0.0313(18) 0.0293(16) 0.0230(17) 0.0019(13) 0.0117(14) 0.0003(14)
Si1 0.0260(7) 0.0364(7) 0.0230(7) -0.0001(6) 0.0089(6) 0.0061(6)
Si1B 0.0258(7) 0.0435(8) 0.0219(7) -0.0007(6) 0.0074(6) -0.0013(6)
Si1C 0.0280(7) 0.0384(7) 0.0197(7) 0.0005(6) 0.0070(6) 0.0021(6)
Si1D 0.0308(8) 0.0364(7) 0.0331(8) -0.0031(6) 0.0108(6) -0.0004(6)
Si5E 0.0341(8) 0.0477(8) 0.0330(8) -0.0040(7) 0.0126(7) -0.0025(7)
Si1F 0.0422(9) 0.0501(9) 0.0270(8) 0.0010(7) 0.0046(7) 0.0181(7)
Si1G 0.0301(8) 0.0406(8) 0.0397(9) 0.0037(7) 0.0079(7) -0.0012(7)
Si1H 0.0834(12) 0.0312(7) 0.0349(9) 0.0012(7) 0.0322(9) 0.0017(8)

loop_
_atom_type_symbol
_atom_type_description
_atom_type_scat_dispersion_real
_atom_type_scat_dispersion_imag
_atom_type_scat_source
C C 0.0033 0.0016 'International Tables Vol C Tables 4.2.6.8 and 6.1.1.4'
H H 0.0000 0.0000 'International Tables Vol C Tables 4.2.6.8 and 6.1.1.4'
O O 0.0106 0.0060 'International Tables Vol C Tables 4.2.6.8 and 6.1.1.4'
Si Si 0.0817 0.0704 'International Tables Vol C Tables 4.2.6.8 and 6.1.1.4'

loop_
_geom_angle_atom_site_label_1
_geom_angle_atom_site_label_2
_geom_angle_atom_site_label_3
_geom_angle
O2 C1 C10 110.6(4)
O2 C1 C9 109.5(3)
C10 C1 C9 108.9(4)
O2 C1 C2 113.0(4)
C10 C1 C2 108.7(4)
C9 C1 C2 106.0(4)
C3 C2 C1 113.4(4)
C3 C2 H2A 108.9
C1 C2 H2A 108.9
C3 C2 H2B 108.9
C1 C2 H2B 108.9
H2A C2 H2B 107.7
C4 C3 C2 126.4(5)
C4 C3 H3 116.8
C2 C3 H3 116.8
C3 C4 C5 119.4(4)
C3 C4 C11 123.3(5)
C5 C4 C11 117.2(4)
C4 C5 C9 112.0(4)
C4 C5 C6 118.6(4)
C9 C5 C6 102.2(4)
C4 C5 H5 107.9
C9 C5 H5 107.9
C6 C5 H5 107.9
C5 C6 C7 103.5(4)
C5 C6 H6A 111.1
C7 C6 H6A 111.1
C5 C6 H6B 111.1
C7 C6 H6B 111.1
H6A C6 H6B 109.0
C8 C7 C6 107.4(4)
C8 C7 H7A 110.2
C6 C7 H7A 110.2
C8 C7 H7B 110.2
C6 C7 H7B 110.2
H7A C7 H7B 108.5
O3 C8 C12 103.8(4)
O3 C8 C9 111.3(4)
C12 C8 C9 114.4(4)
O3 C8 C7 113.0(4)
C12 C8 C7 111.9(4)
C9 C8 C7 102.7(4)
C5 C9 C1 112.6(4)
C5 C9 C8 103.3(4)
C1 C9 C8 123.2(4)
C5 C9 H9 105.5
C1 C9 H9 105.5
C8 C9 H9 105.5
O1 C10 C1 126.0(4)
O1 C10 H10 117.0
C1 C10 H10 117.0
C4 C11 H11A 109.5
C4 C11 H11B 109.5
H11A C11 H11B 109.5
C4 C11 H11C 109.5
H11A C11 H11C 109.5
H11B C11 H11C 109.5
C8 C12 H12A 109.5
C8 C12 H12B 109.5
H12A C12 H12B 109.5
C8 C12 H12C 109.5
H12A C12 H12C 109.5
H12B C12 H12C 109.5
Si1 C13 H13A 109.5
Si1 C13 H13B 109.5
H13A C13 H13B 109.5
Si1 C13 H13C 109.5
H13A C13 H13C 109.5
H13B C13 H13C 109.5
Si1 C14 H14A 109.5
Si1 C14 H14B 109.5
H14A C14 H14B 109.5
Si1 C14 H14C 109.5
H14A C14 H14C 109.5
H14B C14 H14C 109.5
C16 C15 C17 108.8(4)
C16 C15 C18 109.7(4)
C17 C15 C18 110.2(4)
C16 C15 Si1 109.0(3)
C17 C15 Si1 109.3(3)
C18 C15 Si1 109.8(3)
C15 C16 H16A 109.5
C15 C16 H16B 109.5
H16A C16 H16B 109.5
C15 C16 H16C 109.5
H16A C16 H16C 109.5
H16B C16 H16C 109.5
C15 C17 H17A 109.5
C15 C17 H17B 109.5
H17A C17 H17B 109.5
C15 C17 H17C 109.5
H17A C17 H17C 109.5
H17B C17 H17C 109.5
C15 C18 H18A 109.5
C15 C18 H18B 109.5
H18A C18 H18B 109.5
C15 C18 H18C 109.5
H18A C18 H18C 109.5
H18B C18 H18C 109.5
O3B C1B C10B 111.4(4)
O3B C1B C2B 111.3(3)
C10B C1B C2B 108.8(4)
O3B C1B C9B 108.5(3)
C10B C1B C9B 109.6(3)
C2B C1B C9B 107.2(4)
C3B C2B C1B 114.1(4)
C3B C2B H2B1 108.7
C1B C2B H2B1 108.7
C3B C2B H2B2 108.7
C1B C2B H2B2 108.7
H2B1 C2B H2B2 107.6
C4B C3B C2B 125.6(4)
C4B C3B H3B 117.2
C2B C3B H3B 117.2
C3B C4B C11B 121.6(4)
C3B C4B C5B 119.7(4)
C11B C4B C5B 118.7(4)
C4B C5B C9B 111.9(4)
C4B C5B C6B 118.9(4)
C9B C5B C6B 101.0(3)
C4B C5B H5B 108.1
C9B C5B H5B 108.1
C6B C5B H5B 108.1
C5B C6B C7B 103.5(4)
C5B C6B H6B1 111.1
C7B C6B H6B1 111.1
C5B C6B H6B2 111.1
C7B C6B H6B2 111.1
H6B1 C6B H6B2 109.0
C8B C7B C6B 107.5(4)
C8B C7B H7B1 110.2
C6B C7B H7B1 110.2
C8B C7B H7B2 110.2
C6B C7B H7B2 110.2
H7B1 C7B H7B2 108.5
O2B C8B C9B 111.7(3)
O2B C8B C12B 104.5(3)
C9B C8B C12B 116.0(4)
O2B C8B C7B 111.3(4)
C9B C8B C7B 102.8(4)
C12B C8B C7B 110.7(4)
C8B C9B C5B 105.5(4)
C8B C9B C1B 122.2(4)
C5B C9B C1B 110.3(3)
C8B C9B H9B 105.9
C5B C9B H9B 105.9
C1B C9B H9B 105.9
O1B C10B C1B 125.7(4)
O1B C10B H10B 117.2
C1B C10B H10B 117.2
C4B C11B H11D 109.5
C4B C11B H11E 109.5
H11D C11B H11E 109.5
C4B C11B H11F 109.5
H11D C11B H11F 109.5
H11E C11B H11F 109.5
C8B C12B H12D 109.5
C8B C12B H12E 109.5
H12D C12B H12E 109.5
C8B C12B H12F 109.5
H12D C12B H12F 109.5
H12E C12B H12F 109.5
Si1B C13B H13D 109.5
Si1B C13B H13E 109.5
H13D C13B H13E 109.5
Si1B C13B H13F 109.5
H13D C13B H13F 109.5
H13E C13B H13F 109.5
Si1B C14B H14D 109.5
Si1B C14B H14E 109.5
H14D C14B H14E 109.5
Si1B C14B H14F 109.5
H14D C14B H14F 109.5
H14E C14B H14F 109.5
C16B C15B C17B 108.3(4)
C16B C15B C18B 108.1(4)
C17B C15B C18B 109.0(5)
C16B C15B Si1B 111.3(3)
C17B C15B Si1B 109.7(3)
C18B C15B Si1B 110.4(3)
C15B C16B H16D 109.5
C15B C16B H16E 109.5
H16D C16B H16E 109.5
C15B C16B H16F 109.5
H16D C16B H16F 109.5
H16E C16B H16F 109.5
C15B C17B H17D 109.5
C15B C17B H17E 109.5
H17D C17B H17E 109.5
C15B C17B H17F 109.5
H17D C17B H17F 109.5
H17E C17B H17F 109.5
C15B C18B H18D 109.5
C15B C18B H18E 109.5
H18D C18B H18E 109.5
C15B C18B H18F 109.5
H18D C18B H18F 109.5
H18E C18B H18F 109.5
O3C C1C C10C 113.3(4)
O3C C1C C9C 108.4(3)
C10C C1C C9C 110.0(4)
O3C C1C C2C 111.1(4)
C10C C1C C2C 107.1(3)
C9C C1C C2C 106.7(3)
C3C C2C C1C 111.9(4)
C3C C2C H2C1 109.2
C1C C2C H2C1 109.2
C3C C2C H2C2 109.2
C1C C2C H2C2 109.2
H2C1 C2C H2C2 107.9
C4C C3C C2C 126.5(4)
C4C C3C H3C 116.8
C2C C3C H3C 116.8
C3C C4C C5C 120.5(4)
C3C C4C C11C 122.6(4)
C5C C4C C11C 116.9(4)
C4C C5C C6C 118.8(4)
C4C C5C C9C 110.7(4)
C6C C5C C9C 101.0(3)
C4C C5C H5C 108.6
C6C C5C H5C 108.6
C9C C5C H5C 108.6
C5C C6C C7C 105.0(3)
C5C C6C H6C1 110.7
C7C C6C H6C1 110.7
C5C C6C H6C2 110.7
C7C C6C H6C2 110.7
H6C1 C6C H6C2 108.8
C6C C7C C8C 106.8(4)
C6C C7C H7C1 110.4
C8C C7C H7C1 110.4
C6C C7C H7C2 110.4
C8C C7C H7C2 110.4
H7C1 C7C H7C2 108.6
O2C C8C C12C 105.1(3)
O2C C8C C9C 110.7(3)
C12C C8C C9C 114.8(4)
O2C C8C C7C 112.5(4)
C12C C8C C7C 111.8(4)
C9C C8C C7C 102.3(3)
C1C C9C C5C 111.2(3)
C1C C9C C8C 121.8(3)
C5C C9C C8C 104.1(3)
C1C C9C H9C 106.3
C5C C9C H9C 106.3
C8C C9C H9C 106.3
O1C C10C C1C 124.3(5)
O1C C10C H10C 117.9
C1C C10C H10C 117.9
C4C C11C H11G 109.5
C4C C11C H11H 109.5
H11G C11C H11H 109.5
C4C C11C H11I 109.5
H11G C11C H11I 109.5
H11H C11C H11I 109.5
C8C C12C H12G 109.5
C8C C12C H12H 109.5
H12G C12C H12H 109.5
C8C C12C H12I 109.5
H12G C12C H12I 109.5
H12H C12C H12I 109.5
Si1C C13C H13G 109.5
Si1C C13C H13H 109.5
H13G C13C H13H 109.5
Si1C C13C H13I 109.5
H13G C13C H13I 109.5
H13H C13C H13I 109.5
Si1C C14C H14G 109.5
Si1C C14C H14H 109.5
H14G C14C H14H 109.5
Si1C C14C H14I 109.5
H14G C14C H14I 109.5
H14H C14C H14I 109.5
C18C C15C C16C 108.6(4)
C18C C15C C17C 108.2(4)
C16C C15C C17C 107.6(4)
C18C C15C Si1C 110.8(3)
C16C C15C Si1C 110.9(3)
C17C C15C Si1C 110.6(3)
C15C C16C H16G 109.5
C15C C16C H16H 109.5
H16G C16C H16H 109.5
C15C C16C H16I 109.5
H16G C16C H16I 109.5
H16H C16C H16I 109.5
C15C C17C H17G 109.5
C15C C17C H17H 109.5
H17G C17C H17H 109.5
C15C C17C H17I 109.5
H17G C17C H17I 109.5
H17H C17C H17I 109.5
C15C C18C H18G 109.5
C15C C18C H18H 109.5
H18G C18C H18H 109.5
C15C C18C H18I 109.5
H18G C18C H18I 109.5
H18H C18C H18I 109.5
O3D C1D C10D 112.0(4)
O3D C1D C9D 109.6(4)
C10D C1D C9D 110.1(4)
O3D C1D C2D 110.4(4)
C10D C1D C2D 107.7(4)
C9D C1D C2D 106.9(3)
C3D C2D C1D 112.5(4)
C3D C2D H2D1 109.1
C1D C2D H2D1 109.1
C3D C2D H2D2 109.1
C1D C2D H2D2 109.1
H2D1 C2D H2D2 107.8
C4D C3D C2D 126.0(4)
C4D C3D H3D 117.0
C2D C3D H3D 117.0
C3D C4D C5D 120.0(4)
C3D C4D C11D 123.2(4)
C5D C4D C11D 116.6(4)
C4D C5D C9D 112.4(4)
C4D C5D C6D 119.1(4)
C9D C5D C6D 100.5(3)
C4D C5D H5D 108.1
C9D C5D H5D 108.1
C6D C5D H5D 108.1
C5D C6D C7D 103.6(3)
C5D C6D H6D1 111.0
C7D C6D H6D1 111.0
C5D C6D H6D2 111.0
C7D C6D H6D2 111.0
H6D1 C6D H6D2 109.0
C6D C7D C8D 106.7(4)
C6D C7D H7D1 110.4
C8D C7D H7D1 110.4
C6D C7D H7D2 110.4
C8D C7D H7D2 110.4
H7D1 C7D H7D2 108.6
O2D C8D C12D 106.1(3)
O2D C8D C9D 111.1(4)
C12D C8D C9D 115.7(4)
O2D C8D C7D 111.1(4)
C12D C8D C7D 111.0(4)
C9D C8D C7D 101.8(3)
C1D C9D C5D 112.6(4)
C1D C9D C8D 121.8(4)
C5D C9D C8D 103.8(4)
C1D C9D H9D 105.8
C5D C9D H9D 105.8
C8D C9D H9D 105.8
O1D C10D C1D 125.0(5)
O1D C10D H10D 117.5
C1D C10D H10D 117.5
C4D C11D H11J 109.5
C4D C11D H11K 109.5
H11J C11D H11K 109.5
C4D C11D H11L 109.5
H11J C11D H11L 109.5
H11K C11D H11L 109.5
C8D C12D H12J 109.5
C8D C12D H12K 109.5
H12J C12D H12K 109.5
C8D C12D H12L 109.5
H12J C12D H12L 109.5
H12K C12D H12L 109.5
Si1D C13D H13J 109.5
Si1D C13D H13K 109.5
H13J C13D H13K 109.5
Si1D C13D H13L 109.5
H13J C13D H13L 109.5
H13K C13D H13L 109.5
Si1D C14D H14J 109.5
Si1D C14D H14K 109.5
H14J C14D H14K 109.5
Si1D C14D H14L 109.5
H14J C14D H14L 109.5
H14K C14D H14L 109.5
C18D C15D C16D 110.4(5)
C18D C15D C17D 109.1(5)
C16D C15D C17D 109.4(5)
C18D C15D Si1D 110.2(4)
C16D C15D Si1D 110.2(3)
C17D C15D Si1D 107.4(4)
C15D C16D H16J 109.5
C15D C16D H16K 109.5
H16J C16D H16K 109.5
C15D C16D H16L 109.5
H16J C16D H16L 109.5
H16K C16D H16L 109.5
C15D C17D H17J 109.5
C15D C17D H17K 109.5
H17J C17D H17K 109.5
C15D C17D H17L 109.5
H17J C17D H17L 109.5
H17K C17D H17L 109.5
C15D C18D H18J 109.5
C15D C18D H18K 109.5
H18J C18D H18K 109.5
C15D C18D H18L 109.5
H18J C18D H18L 109.5
H18K C18D H18L 109.5
O3E C1E C10E 112.6(4)
O3E C1E C9E 109.6(4)
C10E C1E C9E 107.3(4)
O3E C1E C2E 111.3(4)
C10E C1E C2E 108.7(4)
C9E C1E C2E 107.1(4)
C3E C2E C1E 113.6(4)
C3E C2E H2E1 108.9
C1E C2E H2E1 108.9
C3E C2E H2E2 108.9
C1E C2E H2E2 108.9
H2E1 C2E H2E2 107.7
C4E C3E C2E 124.8(5)
C4E C3E H3E 117.6
C2E C3E H3E 117.6
C3E C4E C5E 120.6(5)
C3E C4E C11E 121.5(5)
C5E C4E C11E 117.9(4)
C4E C5E C9E 111.8(4)
C4E C5E C6E 118.8(4)
C9E C5E C6E 100.9(3)
C4E C5E H5E 108.3
C9E C5E H5E 108.3
C6E C5E H5E 108.3
C5E C6E C7E 103.7(4)
C5E C6E H6E1 111.0
C7E C6E H6E1 111.0
C5E C6E H6E2 111.0
C7E C6E H6E2 111.0
H6E1 C6E H6E2 109.0
C8E C7E C6E 107.1(4)
C8E C7E H7E1 110.3
C6E C7E H7E1 110.3
C8E C7E H7E2 110.3
C6E C7E H7E2 110.3
H7E1 C7E H7E2 108.5
O2E C8E C9E 110.3(4)
O2E C8E C7E 112.5(3)
C9E C8E C7E 103.5(4)
O2E C8E C12E 103.4(4)
C9E C8E C12E 115.4(4)
C7E C8E C12E 111.8(4)
C8E C9E C1E 122.9(4)
C8E C9E C5E 103.9(4)
C1E C9E C5E 110.7(4)
C8E C9E H9E 106.1
C1E C9E H9E 106.1
C5E C9E H9E 106.1
O1E C10E C1E 124.1(4)
O1E C10E H10E 118.0
C1E C10E H10E 118.0
C4E C11E H11M 109.5
C4E C11E H11N 109.5
H11M C11E H11N 109.5
C4E C11E H11O 109.5
H11M C11E H11O 109.5
H11N C11E H11O 109.5
C8E C12E H12M 109.5
C8E C12E H12N 109.5
H12M C12E H12N 109.5
C8E C12E H12O 109.5
H12M C12E H12O 109.5
H12N C12E H12O 109.5
Si5E C13E H13M 109.5
Si5E C13E H13N 109.5
H13M C13E H13N 109.5
Si5E C13E H13O 109.5
H13M C13E H13O 109.5
H13N C13E H13O 109.5
Si5E C14E H14M 109.5
Si5E C14E H14N 109.5
H14M C14E H14N 109.5
Si5E C14E H14O 109.5
H14M C14E H14O 109.5
H14N C14E H14O 109.5
C17E C15E C18E 109.6(5)
C17E C15E C16E 109.8(5)
C18E C15E C16E 108.7(5)
C17E C15E Si5E 109.6(4)
C18E C15E Si5E 109.1(4)
C16E C15E Si5E 110.1(4)
C15E C16E H16M 109.5
C15E C16E H16N 109.5
H16M C16E H16N 109.5
C15E C16E H16O 109.5
H16M C16E H16O 109.5
H16N C16E H16O 109.5
C15E C17E H17M 109.5
C15E C17E H17N 109.5
H17M C17E H17N 109.5
C15E C17E H17O 109.5
H17M C17E H17O 109.5
H17N C17E H17O 109.5
C15E C18E H18M 109.5
C15E C18E H18N 109.5
H18M C18E H18N 109.5
C15E C18E H18O 109.5
H18M C18E H18O 109.5
H18N C18E H18O 109.5
O3F C1F C10F 110.0(3)
O3F C1F C9F 110.6(4)
C10F C1F C9F 110.1(4)
O3F C1F C2F 112.6(4)
C10F C1F C2F 108.0(4)
C9F C1F C2F 105.4(3)
C3F C2F C1F 112.4(4)
C3F C2F H2F1 109.1
C1F C2F H2F1 109.1
C3F C2F H2F2 109.1
C1F C2F H2F2 109.1
H2F1 C2F H2F2 107.9
C4F C3F C2F 125.3(4)
C4F C3F H3F 117.3
C2F C3F H3F 117.3
C3F C4F C5F 120.5(4)
C3F C4F C12F 123.0(5)
C5F C4F C12F 116.4(5)
C4F C5F C9F 112.0(4)
C4F C5F C6F 119.5(4)
C9F C5F C6F 101.5(4)
C4F C5F H5F 107.8
C9F C5F H5F 107.8
C6F C5F H5F 107.8
C5F C6F C7F 104.9(3)
C5F C6F H6F1 110.8
C7F C6F H6F1 110.8
C5F C6F H6F2 110.8
C7F C6F H6F2 110.8
H6F1 C6F H6F2 108.8
C6F C7F C8F 106.6(4)
C6F C7F H7F1 110.4
C8F C7F H7F1 110.4
C6F C7F H7F2 110.4
C8F C7F H7F2 110.4
H7F1 C7F H7F2 108.6
O2F C8F C11F 104.8(4)
O2F C8F C9F 111.9(4)
C11F C8F C9F 115.3(4)
O2F C8F C7F 111.6(4)
C11F C8F C7F 111.2(4)
C9F C8F C7F 102.2(3)
C8F C9F C1F 123.2(3)
C8F C9F C5F 103.6(4)
C1F C9F C5F 111.2(4)
C8F C9F H9F 105.9
C1F C9F H9F 105.9
C5F C9F H9F 105.9
O1F C10F C1F 125.5(4)
O1F C10F H10F 117.3
C1F C10F H10F 117.3
C8F C11F H11P 109.5
C8F C11F H11Q 109.5
H11P C11F H11Q 109.5
C8F C11F H11R 109.5
H11P C11F H11R 109.5
H11Q C11F H11R 109.5
C4F C12F H12P 109.5
C4F C12F H12Q 109.5
H12P C12F H12Q 109.5
C4F C12F H12R 109.5
H12P C12F H12R 109.5
H12Q C12F H12R 109.5
Si1F C13F H13P 109.5
Si1F C13F H13Q 109.5
H13P C13F H13Q 109.5
Si1F C13F H13R 109.5
H13P C13F H13R 109.5
H13Q C13F H13R 109.5
Si1F C14F H14P 109.5
Si1F C14F H14Q 109.5
H14P C14F H14Q 109.5
Si1F C14F H14R 109.5
H14P C14F H14R 109.5
H14Q C14F H14R 109.5
C16F C15F C17F 108.8(6)
C16F C15F C18F 109.3(5)
C17F C15F C18F 107.5(5)
C16F C15F Si1F 111.5(4)
C17F C15F Si1F 109.5(4)
C18F C15F Si1F 110.1(4)
C15F C16F H16P 109.5
C15F C16F H16Q 109.5
H16P C16F H16Q 109.5
C15F C16F H16R 109.5
H16P C16F H16R 109.5
H16Q C16F H16R 109.5
C15F C17F H17P 109.5
C15F C17F H17Q 109.5
H17P C17F H17Q 109.5
C15F C17F H17R 109.5
H17P C17F H17R 109.5
H17Q C17F H17R 109.5
C15F C18F H18P 109.5
C15F C18F H18Q 109.5
H18P C18F H18Q 109.5
C15F C18F H18R 109.5
H18P C18F H18R 109.5
H18Q C18F H18R 109.5
O3G C1G C10G 111.8(3)
O3G C1G C9G 110.5(4)
C10G C1G C9G 109.4(4)
O3G C1G C2G 112.5(4)
C10G C1G C2G 107.4(4)
C9G C1G C2G 105.0(3)
C3G C2G C1G 112.3(4)
C3G C2G H2G1 109.1
C1G C2G H2G1 109.1
C3G C2G H2G2 109.1
C1G C2G H2G2 109.1
H2G1 C2G H2G2 107.9
C4G C3G C2G 125.9(5)
C4G C3G H3G 117.1
C2G C3G H3G 117.1
C3G C4G C5G 120.4(4)
C3G C4G C11G 122.2(5)
C5G C4G C11G 117.4(5)
C4G C5G C6G 118.9(4)
C4G C5G C9G 110.9(4)
C6G C5G C9G 101.3(4)
C4G C5G H5G 108.4
C6G C5G H5G 108.4
C9G C5G H5G 108.4
C5G C6G C7G 105.0(4)
C5G C6G H6G1 110.8
C7G C6G H6G1 110.8
C5G C6G H6G2 110.8
C7G C6G H6G2 110.8
H6G1 C6G H6G2 108.8
C6G C7G C8G 106.9(4)
C6G C7G H7G1 110.3
C8G C7G H7G1 110.3
C6G C7G H7G2 110.3
C8G C7G H7G2 110.3
H7G1 C7G H7G2 108.6
O2G C8G C12G 104.0(3)
O2G C8G C9G 111.5(4)
C12G C8G C9G 114.2(4)
O2G C8G C7G 113.1(4)
C12G C8G C7G 112.1(4)
C9G C8G C7G 102.3(3)
C1G C9G C5G 112.7(4)
C1G C9G C8G 122.0(3)
C5G C9G C8G 103.4(4)
C1G C9G H9G 105.9
C5G C9G H9G 105.9
C8G C9G H9G 105.9
O1G C10G C1G 125.3(5)
O1G C10G H10G 117.3
C1G C10G H10G 117.3
C4G C11G H11S 109.5
C4G C11G H11T 109.5
H11S C11G H11T 109.5
C4G C11G H11U 109.5
H11S C11G H11U 109.5
H11T C11G H11U 109.5
C8G C12G H12S 109.5
C8G C12G H12T 109.5
H12S C12G H12T 109.5
C8G C12G H12U 109.5
H12S C12G H12U 109.5
H12T C12G H12U 109.5
Si1G C13G H13S 109.5
Si1G C13G H13T 109.5
H13S C13G H13T 109.5
Si1G C13G H13U 109.5
H13S C13G H13U 109.5
H13T C13G H13U 109.5
Si1G C14G H14S 109.5
Si1G C14G H14T 109.5
H14S C14G H14T 109.5
Si1G C14G H14U 109.5
H14S C14G H14U 109.5
H14T C14G H14U 109.5
C18G C15G C17G 107.6(4)
C18G C15G C16G 110.9(5)
C17G C15G C16G 108.8(4)
C18G C15G Si1G 111.3(3)
C17G C15G Si1G 109.9(4)
C16G C15G Si1G 108.3(4)
C15G C16G H16S 109.5
C15G C16G H16T 109.5
H16S C16G H16T 109.5
C15G C16G H16U 109.5
H16S C16G H16U 109.5
H16T C16G H16U 109.5
C15G C17G H17S 109.5
C15G C17G H17T 109.5
H17S C17G H17T 109.5
C15G C17G H17U 109.5
H17S C17G H17U 109.5
H17T C17G H17U 109.5
C15G C18G H18S 109.5
C15G C18G H18T 109.5
H18S C18G H18T 109.5
C15G C18G H18U 109.5
H18S C18G H18U 109.5
H18T C18G H18U 109.5
O3H C1H C10H 111.5(4)
O3H C1H C9H 108.5(3)
C10H C1H C9H 109.1(3)
O3H C1H C2H 111.2(3)
C10H C1H C2H 108.8(4)
C9H C1H C2H 107.6(4)
C3H C2H C1H 113.0(4)
C3H C2H H2H1 109.0
C1H C2H H2H1 109.0
C3H C2H H2H2 109.0
C1H C2H H2H2 109.0
H2H1 C2H H2H2 107.8
C4H C3H C2H 125.9(4)
C4H C3H H3H 117.0
C2H C3H H3H 117.0
C3H C4H C11H 122.6(4)
C3H C4H C5H 119.5(4)
C11H C4H C5H 117.8(4)
C4H C5H C6H 119.8(4)
C4H C5H C9H 112.6(4)
C6H C5H C9H 100.2(3)
C4H C5H H5H 107.8
C6H C5H H5H 107.8
C9H C5H H5H 107.8
C5H C6H C7H 104.8(4)
C5H C6H H6H1 110.8
C7H C6H H6H1 110.8
C5H C6H H6H2 110.8
C7H C6H H6H2 110.8
H6H1 C6H H6H2 108.9
C6H C7H C8H 107.1(4)
C6H C7H H7H1 110.3
C8H C7H H7H1 110.3
C6H C7H H7H2 110.3
C8H C7H H7H2 110.3
H7H1 C7H H7H2 108.5
O2H C8H C12H 103.8(4)
O2H C8H C9H 111.2(3)
C12H C8H C9H 115.8(4)
O2H C8H C7H 113.4(3)
C12H C8H C7H 111.2(4)
C9H C8H C7H 101.9(4)
C8H C9H C1H 122.3(4)
C8H C9H C5H 104.7(3)
C1H C9H C5H 111.5(3)
C8H C9H H9H 105.7
C1H C9H H9H 105.7
C5H C9H H9H 105.7
O1H C10H C1H 126.2(4)
O1H C10H H10H 116.9
C1H C10H H10H 116.9
C4H C11H H11V 109.5
C4H C11H H11W 109.5
H11V C11H H11W 109.5
C4H C11H H11$ 109.5
H11V C11H H11$ 109.5
H11W C11H H11$ 109.5
C8H C12H H12V 109.5
C8H C12H H12W 109.5
H12V C12H H12W 109.5
C8H C12H H12$ 109.5
H12V C12H H12$ 109.5
H12W C12H H12$ 109.5
Si1H C13H H13V 109.5
Si1H C13H H13W 109.5
H13V C13H H13W 109.5
Si1H C13H H13$ 109.5
H13V C13H H13$ 109.5
H13W C13H H13$ 109.5
Si1H C14H H14V 109.5
Si1H C14H H14W 109.5
H14V C14H H14W 109.5
Si1H C14H H14$ 109.5
H14V C14H H14$ 109.5
H14W C14H H14$ 109.5
C18H C15H C17H 112.7(5)
C18H C15H C16H 107.6(5)
C17H C15H C16H 110.8(5)
C18H C15H Si1H 109.5(4)
C17H C15H Si1H 106.6(4)
C16H C15H Si1H 109.6(4)
C15H C16H H16V 109.5
C15H C16H H16W 109.5
H16V C16H H16W 109.5
C15H C16H H16$ 109.5
H16V C16H H16$ 109.5
H16W C16H H16$ 109.5
C15H C17H H17V 109.5
C15H C17H H17W 109.5
H17V C17H H17W 109.5
C15H C17H H17$ 109.5
H17V C17H H17$ 109.5
H17W C17H H17$ 109.5
C15H C18H H18V 109.5
C15H C18H H18W 109.5
H18V C18H H18W 109.5
C15H C18H H18$ 109.5
H18V C18H H18$ 109.5
H18W C18H H18$ 109.5
C1 O2 Si1 133.0(3)
C8 O3 H3A 109.5
C8B O2B H2B3 100(5)
C1B O3B Si1B 137.4(3)
C8C O2C H2C 115(5)
C1C O3C Si1C 140.1(3)
C8D O2D H2D 109.5
C1D O3D Si1D 138.3(3)
C8E O2E H2E 103(5)
C1E O3E Si5E 138.8(3)
C8F O2F H2F 113(4)
C1F O3F Si1F 137.9(3)
C8G O2G H2G 110(4)
C1G O3G Si1G 131.8(3)
C8H O2H H2O2 103(5)
C1H O3H Si1H 138.6(3)
O2 Si1 C13 112.85(18)
O2 Si1 C14 109.0(2)
C13 Si1 C14 109.2(2)
O2 Si1 C15 105.40(19)
C13 Si1 C15 110.8(2)
C14 Si1 C15 109.5(2)
O3B Si1B C13B 114.4(2)
O3B Si1B C14B 110.4(2)
C13B Si1B C14B 109.6(3)
O3B Si1B C15B 103.02(19)
C13B Si1B C15B 109.3(2)
C14B Si1B C15B 110.0(2)
O3C Si1C C13C 112.9(2)
O3C Si1C C14C 111.6(2)
C13C Si1C C14C 109.8(2)
O3C Si1C C15C 102.52(19)
C13C Si1C C15C 110.2(2)
C14C Si1C C15C 109.6(2)
O3D Si1D C14D 110.4(2)
O3D Si1D C13D 114.1(2)
C14D Si1D C13D 109.2(3)
O3D Si1D C15D 103.51(19)
C14D Si1D C15D 109.2(3)
C13D Si1D C15D 110.2(3)
O3E Si5E C14E 114.4(2)
O3E Si5E C13E 109.3(2)
C14E Si5E C13E 109.6(3)
O3E Si5E C15E 103.8(2)
C14E Si5E C15E 110.2(3)
C13E Si5E C15E 109.3(2)
O3F Si1F C13F 109.7(3)
O3F Si1F C14F 113.5(2)
C13F Si1F C14F 108.2(4)
O3F Si1F C15F 106.6(2)
C13F Si1F C15F 110.6(3)
C14F Si1F C15F 108.3(3)
O3G Si1G C13G 111.8(2)
O3G Si1G C14G 114.2(2)
C13G Si1G C14G 108.3(2)
O3G Si1G C15G 103.2(2)
C13G Si1G C15G 108.3(3)
C14G Si1G C15G 110.9(2)
O3H Si1H C14H 115.3(2)
O3H Si1H C15H 103.8(2)
C14H Si1H C15H 113.3(3)
O3H Si1H C13H 109.1(2)
C14H Si1H C13H 108.5(3)
C15H Si1H C13H 106.3(3)

loop_
_geom_bond_atom_site_label_1
_geom_bond_atom_site_label_2
_geom_bond_distance
C1 O2 1.420(5)
C1 C10 1.502(7)
C1 C9 1.521(7)
C1 C2 1.544(7)
C2 C3 1.492(7)
C2 H2A 0.9900
C2 H2B 0.9900
C3 C4 1.315(7)
C3 H3 0.9500
C4 C5 1.509(7)
C4 C11 1.514(7)
C5 C9 1.517(6)
C5 C6 1.532(7)
C5 H5 1.0000
C6 C7 1.552(7)
C6 H6A 0.9900
C6 H6B 0.9900
C7 C8 1.540(7)
C7 H7A 0.9900
C7 H7B 0.9900
C8 O3 1.451(5)
C8 C12 1.528(6)
C8 C9 1.535(7)
C9 H9 1.0000
C10 O1 1.199(5)
C10 H10 0.9500
C11 H11A 0.9800
C11 H11B 0.9800
C11 H11C 0.9800
C12 H12A 0.9800
C12 H12B 0.9800
C12 H12C 0.9800
C13 Si1 1.858(5)
C13 H13A 0.9800
C13 H13B 0.9800
C13 H13C 0.9800
C14 Si1 1.863(5)
C14 H14A 0.9800
C14 H14B 0.9800
C14 H14C 0.9800
C15 C16 1.525(6)
C15 C17 1.530(7)
C15 C18 1.540(7)
C15 Si1 1.892(5)
C16 H16A 0.9800
C16 H16B 0.9800
C16 H16C 0.9800
C17 H17A 0.9800
C17 H17B 0.9800
C17 H17C 0.9800
C18 H18A 0.9800
C18 H18B 0.9800
C18 H18C 0.9800
C1B O3B 1.420(5)
C1B C10B 1.502(6)
C1B C2B 1.532(6)
C1B C9B 1.540(6)
C2B C3B 1.495(7)
C2B H2B1 0.9900
C2B H2B2 0.9900
C3B C4B 1.324(6)
C3B H3B 0.9500
C4B C11B 1.503(7)
C4B C5B 1.510(6)
C5B C9B 1.526(6)
C5B C6B 1.534(6)
C5B H5B 1.0000
C6B C7B 1.550(6)
C6B H6B1 0.9900
C6B H6B2 0.9900
C7B C8B 1.548(7)
C7B H7B1 0.9900
C7B H7B2 0.9900
C8B O2B 1.447(5)
C8B C9B 1.506(6)
C8B C12B 1.531(6)
C9B H9B 1.0000
C10B O1B 1.199(6)
C10B H10B 0.9500
C11B H11D 0.9800
C11B H11E 0.9800
C11B H11F 0.9800
C12B H12D 0.9800
C12B H12E 0.9800
C12B H12F 0.9800
C13B Si1B 1.851(5)
C13B H13D 0.9800
C13B H13E 0.9800
C13B H13F 0.9800
C14B Si1B 1.854(5)
C14B H14D 0.9800
C14B H14E 0.9800
C14B H14F 0.9800
C15B C16B 1.512(7)
C15B C17B 1.516(8)
C15B C18B 1.534(8)
C15B Si1B 1.884(4)
C16B H16D 0.9800
C16B H16E 0.9800
C16B H16F 0.9800
C17B H17D 0.9800
C17B H17E 0.9800
C17B H17F 0.9800
C18B H18D 0.9800
C18B H18E 0.9800
C18B H18F 0.9800
C1C O3C 1.420(5)
C1C C10C 1.503(6)
C1C C9C 1.520(6)
C1C C2C 1.557(6)
C2C C3C 1.524(6)
C2C H2C1 0.9900
C2C H2C2 0.9900
C3C C4C 1.301(6)
C3C H3C 0.9500
C4C C5C 1.503(6)
C4C C11C 1.510(6)
C5C C6C 1.525(6)
C5C C9C 1.533(6)
C5C H5C 1.0000
C6C C7C 1.545(6)
C6C H6C1 0.9900
C6C H6C2 0.9900
C7C C8C 1.557(6)
C7C H7C1 0.9900
C7C H7C2 0.9900
C8C O2C 1.446(5)
C8C C12C 1.524(6)
C8C C9C 1.534(6)
C9C H9C 1.0000
C10C O1C 1.224(5)
C10C H10C 0.9500
C11C H11G 0.9800
C11C H11H 0.9800
C11C H11I 0.9800
C12C H12G 0.9800
C12C H12H 0.9800
C12C H12I 0.9800
C13C Si1C 1.852(5)
C13C H13G 0.9800
C13C H13H 0.9800
C13C H13I 0.9800
C14C Si1C 1.864(4)
C14C H14G 0.9800
C14C H14H 0.9800
C14C H14I 0.9800
C15C C18C 1.527(7)
C15C C16C 1.538(7)
C15C C17C 1.554(6)
C15C Si1C 1.877(5)
C16C H16G 0.9800
C16C H16H 0.9800
C16C H16I 0.9800
C17C H17G 0.9800
C17C H17H 0.9800
C17C H17I 0.9800
C18C H18G 0.9800
C18C H18H 0.9800
C18C H18I 0.9800
C1D O3D 1.422(5)
C1D C10D 1.512(6)
C1D C9D 1.512(6)
C1D C2D 1.551(6)
C2D C3D 1.498(6)
C2D H2D1 0.9900
C2D H2D2 0.9900
C3D C4D 1.322(7)
C3D H3D 0.9500
C4D C5D 1.497(6)
C4D C11D 1.513(6)
C5D C9D 1.519(6)
C5D C6D 1.533(6)
C5D H5D 1.0000
C6D C7D 1.546(6)
C6D H6D1 0.9900
C6D H6D2 0.9900
C7D C8D 1.569(6)
C7D H7D1 0.9900
C7D H7D2 0.9900
C8D O2D 1.444(5)
C8D C12D 1.503(7)
C8D C9D 1.535(6)
C9D H9D 1.0000
C10D O1D 1.204(5)
C10D H10D 0.9500
C11D H11J 0.9800
C11D H11K 0.9800
C11D H11L 0.9800
C12D H12J 0.9800
C12D H12K 0.9800
C12D H12L 0.9800
C13D Si1D 1.866(6)
C13D H13J 0.9800
C13D H13K 0.9800
C13D H13L 0.9800
C14D Si1D 1.861(5)
C14D H14J 0.9800
C14D H14K 0.9800
C14D H14L 0.9800
C15D C18D 1.512(8)
C15D C16D 1.521(7)
C15D C17D 1.558(8)
C15D Si1D 1.881(5)
C16D H16J 0.9800
C16D H16K 0.9800
C16D H16L 0.9800
C17D H17J 0.9800
C17D H17K 0.9800
C17D H17L 0.9800
C18D H18J 0.9800
C18D H18K 0.9800
C18D H18L 0.9800
C1E O3E 1.405(5)
C1E C10E 1.523(7)
C1E C9E 1.525(7)
C1E C2E 1.536(6)
C2E C3E 1.504(7)
C2E H2E1 0.9900
C2E H2E2 0.9900
C3E C4E 1.328(7)
C3E H3E 0.9500
C4E C5E 1.491(6)
C4E C11E 1.521(7)
C5E C9E 1.531(6)
C5E C6E 1.540(6)
C5E H5E 1.0000
C6E C7E 1.557(7)
C6E H6E1 0.9900
C6E H6E2 0.9900
C7E C8E 1.529(7)
C7E H7E1 0.9900
C7E H7E2 0.9900
C8E O2E 1.457(5)
C8E C9E 1.522(6)
C8E C12E 1.529(6)
C9E H9E 1.0000
C10E O1E 1.208(6)
C10E H10E 0.9500
C11E H11M 0.9800
C11E H11N 0.9800
C11E H11O 0.9800
C12E H12M 0.9800
C12E H12N 0.9800
C12E H12O 0.9800
C13E Si5E 1.878(5)
C13E H13M 0.9800
C13E H13N 0.9800
C13E H13O 0.9800
C14E Si5E 1.846(6)
C14E H14M 0.9800
C14E H14N 0.9800
C14E H14O 0.9800
C15E C17E 1.501(8)
C15E C18E 1.542(9)
C15E C16E 1.543(7)
C15E Si5E 1.888(5)
C16E H16M 0.9800
C16E H16N 0.9800
C16E H16O 0.9800
C17E H17M 0.9800
C17E H17N 0.9800
C17E H17O 0.9800
C18E H18M 0.9800
C18E H18N 0.9800
C18E H18O 0.9800
C1F O3F 1.412(5)
C1F C10F 1.511(7)
C1F C9F 1.527(6)
C1F C2F 1.549(6)
C2F C3F 1.499(7)
C2F H2F1 0.9900
C2F H2F2 0.9900
C3F C4F 1.325(7)
C3F H3F 0.9500
C4F C5F 1.488(6)
C4F C12F 1.499(7)
C5F C9F 1.533(6)
C5F C6F 1.537(6)
C5F H5F 1.0000
C6F C7F 1.550(6)
C6F H6F1 0.9900
C6F H6F2 0.9900
C7F C8F 1.562(6)
C7F H7F1 0.9900
C7F H7F2 0.9900
C8F O2F 1.452(6)
C8F C11F 1.514(6)
C8F C9F 1.527(6)
C9F H9F 1.0000
C10F O1F 1.195(5)
C10F H10F 0.9500
C11F H11P 0.9800
C11F H11Q 0.9800
C11F H11R 0.9800
C12F H12P 0.9800
C12F H12Q 0.9800
C12F H12R 0.9800
C13F Si1F 1.831(7)
C13F H13P 0.9800
C13F H13Q 0.9800
C13F H13R 0.9800
C14F Si1F 1.846(6)
C14F H14P 0.9800
C14F H14Q 0.9800
C14F H14R 0.9800
C15F C16F 1.506(8)
C15F C17F 1.539(8)
C15F C18F 1.543(8)
C15F Si1F 1.882(5)
C16F H16P 0.9800
C16F H16Q 0.9800
C16F H16R 0.9800
C17F H17P 0.9800
C17F H17Q 0.9800
C17F H17R 0.9800
C18F H18P 0.9800
C18F H18Q 0.9800
C18F H18R 0.9800
C1G O3G 1.413(5)
C1G C10G 1.506(7)
C1G C9G 1.521(6)
C1G C2G 1.558(6)
C2G C3G 1.518(7)
C2G H2G1 0.9900
C2G H2G2 0.9900
C3G C4G 1.325(7)
C3G H3G 0.9500
C4G C5G 1.495(7)
C4G C11G 1.506(7)
C5G C6G 1.524(7)
C5G C9G 1.532(6)
C5G H5G 1.0000
C6G C7G 1.542(7)
C6G H6G1 0.9900
C6G H6G2 0.9900
C7G C8G 1.549(6)
C7G H7G1 0.9900
C7G H7G2 0.9900
C8G O2G 1.447(6)
C8G C12G 1.523(6)
C8G C9G 1.532(6)
C9G H9G 1.0000
C10G O1G 1.207(5)
C10G H10G 0.9500
C11G H11S 0.9800
C11G H11T 0.9800
C11G H11U 0.9800
C12G H12S 0.9800
C12G H12T 0.9800
C12G H12U 0.9800
C13G Si1G 1.852(6)
C13G H13S 0.9800
C13G H13T 0.9800
C13G H13U 0.9800
C14G Si1G 1.858(5)
C14G H14S 0.9800
C14G H14T 0.9800
C14G H14U 0.9800
C15G C18G 1.530(7)
C15G C17G 1.545(7)
C15G C16G 1.562(7)
C15G Si1G 1.872(5)
C16G H16S 0.9800
C16G H16T 0.9800
C16G H16U 0.9800
C17G H17S 0.9800
C17G H17T 0.9800
C17G H17U 0.9800
C18G H18S 0.9800
C18G H18T 0.9800
C18G H18U 0.9800
C1H O3H 1.429(5)
C1H C10H 1.499(6)
C1H C9H 1.528(6)
C1H C2H 1.530(7)
C2H C3H 1.509(6)
C2H H2H1 0.9900
C2H H2H2 0.9900
C3H C4H 1.332(6)
C3H H3H 0.9500
C4H C11H 1.496(6)
C4H C5H 1.497(6)
C5H C6H 1.528(6)
C5H C9H 1.534(5)
C5H H5H 1.0000
C6H C7H 1.537(6)
C6H H6H1 0.9900
C6H H6H2 0.9900
C7H C8H 1.563(6)
C7H H7H1 0.9900
C7H H7H2 0.9900
C8H O2H 1.445(5)
C8H C12H 1.513(6)
C8H C9H 1.529(6)
C9H H9H 1.0000
C10H O1H 1.198(5)
C10H H10H 0.9500
C11H H11V 0.9800
C11H H11W 0.9800
C11H H11$ 0.9800
C12H H12V 0.9800
C12H H12W 0.9800
C12H H12$ 0.9800
C13H Si1H 1.921(6)
C13H H13V 0.9800
C13H H13W 0.9800
C13H H13$ 0.9800
C14H Si1H 1.843(5)
C14H H14V 0.9800
C14H H14W 0.9800
C14H H14$ 0.9800
C15H C18H 1.518(8)
C15H C17H 1.549(9)
C15H C16H 1.566(8)
C15H Si1H 1.871(5)
C16H H16V 0.9800
C16H H16W 0.9800
C16H H16$ 0.9800
C17H H17V 0.9800
C17H H17W 0.9800
C17H H17$ 0.9800
C18H H18V 0.9800
C18H H18W 0.9800
C18H H18$ 0.9800
O2 Si1 1.645(3)
O3 H3A 0.8400
O2B H2B3 0.73(6)
O3B Si1B 1.641(3)
O2C H2C 0.74(6)
O3C Si1C 1.639(3)
O2D H2D 0.8400
O3D Si1D 1.647(3)
O2E H2E 0.79(6)
O3E Si5E 1.651(3)
O2F H2F 0.83(6)
O3F Si1F 1.643(3)
O2G H2G 0.83(6)
O3G Si1G 1.640(3)
O2H H2O2 0.76(6)
O3H Si1H 1.628(3)

loop_
_geom_torsion_atom_site_label_1
_geom_torsion_atom_site_label_2
_geom_torsion_atom_site_label_3
_geom_torsion_atom_site_label_4
_geom_torsion
O2 C1 C2 C3 -76.8(5)
C10 C1 C2 C3 160.1(4)
C9 C1 C2 C3 43.2(5)
C1 C2 C3 C4 -13.6(6)
C2 C3 C4 C5 -0.9(7)
C2 C3 C4 C11 178.0(4)
C3 C4 C5 C9 -16.9(6)
C11 C4 C5 C9 164.2(4)
C3 C4 C5 C6 -135.6(4)
C11 C4 C5 C6 45.5(5)
C4 C5 C6 C7 159.8(4)
C9 C5 C6 C7 36.2(4)
C5 C6 C7 C8 -13.0(5)
C6 C7 C8 O3 -134.9(4)
C6 C7 C8 C12 108.3(5)
C6 C7 C8 C9 -14.9(4)
C4 C5 C9 C1 50.5(5)
C6 C5 C9 C1 178.4(4)
C4 C5 C9 C8 -174.5(3)
C6 C5 C9 C8 -46.6(4)
O2 C1 C9 C5 59.3(5)
C10 C1 C9 C5 -179.7(4)
C2 C1 C9 C5 -62.9(4)
O2 C1 C9 C8 -65.4(5)
C10 C1 C9 C8 55.6(5)
C2 C1 C9 C8 172.4(4)
O3 C8 C9 C5 158.9(3)
C12 C8 C9 C5 -83.8(5)
C7 C8 C9 C5 37.7(4)
O3 C8 C9 C1 -72.4(5)
C12 C8 C9 C1 44.9(6)
C7 C8 C9 C1 166.4(4)
O2 C1 C10 O1 -2.8(7)
C9 C1 C10 O1 -123.2(5)
C2 C1 C10 O1 121.7(5)
O3B C1B C2B C3B -77.1(5)
C10B C1B C2B C3B 159.8(4)
C9B C1B C2B C3B 41.4(5)
C1B C2B C3B C4B -11.0(6)
C2B C3B C4B C11B 178.0(4)
C2B C3B C4B C5B -0.4(7)
C3B C4B C5B C9B -20.9(6)
C11B C4B C5B C9B 160.7(4)
C3B C4B C5B C6B -138.1(4)
C11B C4B C5B C6B 43.4(5)
C4B C5B C6B C7B 159.8(3)
C9B C5B C6B C7B 37.0(4)
C5B C6B C7B C8B -17.0(4)
C6B C7B C8B O2B -130.0(4)
C6B C7B C8B C9B -10.2(4)
C6B C7B C8B C12B 114.2(4)
O2B C8B C9B C5B 153.8(4)
C12B C8B C9B C5B -86.6(5)
C7B C8B C9B C5B 34.3(4)
O2B C8B C9B C1B -79.3(5)
C12B C8B C9B C1B 40.3(5)
C7B C8B C9B C1B 161.2(3)
C4B C5B C9B C8B -172.9(4)
C6B C5B C9B C8B -45.3(4)
C4B C5B C9B C1B 53.3(5)
C6B C5B C9B C1B -179.1(3)
O3B C1B C9B C8B -67.6(5)
C10B C1B C9B C8B 54.2(5)
C2B C1B C9B C8B 172.1(3)
O3B C1B C9B C5B 57.1(4)
C10B C1B C9B C5B 179.0(4)
C2B C1B C9B C5B -63.1(4)
O3B C1B C10B O1B -7.9(7)
C2B C1B C10B O1B 115.1(5)
C9B C1B C10B O1B -128.0(5)
O3C C1C C2C C3C -76.3(5)
C10C C1C C2C C3C 159.4(4)
C9C C1C C2C C3C 41.6(5)
C1C C2C C3C C4C -9.9(7)
C2C C3C C4C C5C -2.2(8)
C2C C3C C4C C11C 177.3(5)
C3C C4C C5C C6C -135.5(5)
C11C C4C C5C C6C 45.0(6)
C3C C4C C5C C9C -19.3(6)
C11C C4C C5C C9C 161.1(4)
C4C C5C C6C C7C 157.7(4)
C9C C5C C6C C7C 36.5(4)
C5C C6C C7C C8C -14.2(5)
C6C C7C C8C O2C -132.7(4)
C6C C7C C8C C12C 109.3(4)
C6C C7C C8C C9C -13.9(5)
O3C C1C C9C C5C 54.6(4)
C10C C1C C9C C5C 179.1(3)
C2C C1C C9C C5C -65.1(4)
O3C C1C C9C C8C -68.6(5)
C10C C1C C9C C8C 55.9(5)
C2C C1C C9C C8C 171.7(4)
C4C C5C C9C C1C 54.2(5)
C6C C5C C9C C1C -179.1(3)
C4C C5C C9C C8C -173.0(4)
C6C C5C C9C C8C -46.3(4)
O2C C8C C9C C1C -76.4(5)
C12C C8C C9C C1C 42.3(6)
C7C C8C C9C C1C 163.5(4)
O2C C8C C9C C5C 157.2(4)
C12C C8C C9C C5C -84.1(4)
C7C C8C C9C C5C 37.1(4)
O3C C1C C10C O1C -7.7(6)
C9C C1C C10C O1C -129.3(5)
C2C C1C C10C O1C 115.2(5)
O3D C1D C2D C3D -75.2(5)
C10D C1D C2D C3D 162.2(4)
C9D C1D C2D C3D 44.0(5)
C1D C2D C3D C4D -15.6(7)
C2D C3D C4D C5D 1.2(8)
C2D C3D C4D C11D 176.7(5)
C3D C4D C5D C9D -17.3(7)
C11D C4D C5D C9D 166.9(4)
C3D C4D C5D C6D -134.4(5)
C11D C4D C5D C6D 49.8(6)
C4D C5D C6D C7D 163.6(4)
C9D C5D C6D C7D 40.5(5)
C5D C6D C7D C8D -18.0(5)
C6D C7D C8D O2D -129.8(4)
C6D C7D C8D C12D 112.3(4)
C6D C7D C8D C9D -11.4(5)
O3D C1D C9D C5D 57.3(5)
C10D C1D C9D C5D -179.1(4)
C2D C1D C9D C5D -62.4(5)
O3D C1D C9D C8D -66.9(5)
C10D C1D C9D C8D 56.7(6)
C2D C1D C9D C8D 173.4(4)
C4D C5D C9D C1D 49.5(5)
C6D C5D C9D C1D 177.2(4)
C4D C5D C9D C8D -176.9(4)
C6D C5D C9D C8D -49.1(4)
O2D C8D C9D C1D -76.2(5)
C12D C8D C9D C1D 44.9(6)
C7D C8D C9D C1D 165.4(4)
O2D C8D C9D C5D 155.7(4)
C12D C8D C9D C5D -83.3(4)
C7D C8D C9D C5D 37.3(5)
O3D C1D C10D O1D -6.7(6)
C9D C1D C10D O1D -128.8(5)
C2D C1D C10D O1D 115.0(5)
O3E C1E C2E C3E -76.9(5)
C10E C1E C2E C3E 158.6(4)
C9E C1E C2E C3E 43.0(5)
C1E C2E C3E C4E -13.1(6)
C2E C3E C4E C5E 0.9(7)
C2E C3E C4E C11E 179.1(4)
C3E C4E C5E C9E -20.4(6)
C11E C4E C5E C9E 161.4(4)
C3E C4E C5E C6E -137.2(4)
C11E C4E C5E C6E 44.5(6)
C4E C5E C6E C7E 159.6(4)
C9E C5E C6E C7E 37.0(4)
C5E C6E C7E C8E -15.3(4)
C6E C7E C8E O2E -132.0(4)
C6E C7E C8E C9E -12.9(4)
C6E C7E C8E C12E 112.0(4)
O2E C8E C9E C1E -76.1(5)
C7E C8E C9E C1E 163.3(4)
C12E C8E C9E C1E 40.7(6)
O2E C8E C9E C5E 157.4(3)
C7E C8E C9E C5E 36.8(4)
C12E C8E C9E C5E -85.8(5)
O3E C1E C9E C8E -66.0(5)
C10E C1E C9E C8E 56.5(5)
C2E C1E C9E C8E 173.1(4)
O3E C1E C9E C5E 57.4(5)
C10E C1E C9E C5E 179.9(4)
C2E C1E C9E C5E -63.5(4)
C4E C5E C9E C8E -173.6(4)
C6E C5E C9E C8E -46.3(4)
C4E C5E C9E C1E 52.6(5)
C6E C5E C9E C1E 179.9(4)
O3E C1E C10E O1E -0.8(6)
C9E C1E C10E O1E -121.5(5)
C2E C1E C10E O1E 123.0(5)
O3F C1F C2F C3F -72.9(5)
C10F C1F C2F C3F 165.4(4)
C9F C1F C2F C3F 47.7(5)
C1F C2F C3F C4F -18.4(7)
C2F C3F C4F C5F 2.0(8)
C2F C3F C4F C12F 178.9(5)
C3F C4F C5F C9F -17.6(6)
C12F C4F C5F C9F 165.3(4)
C3F C4F C5F C6F -136.0(5)
C12F C4F C5F C6F 46.9(7)
C4F C5F C6F C7F 157.2(4)
C9F C5F C6F C7F 33.6(5)
C5F C6F C7F C8F -9.4(5)
C6F C7F C8F O2F -138.4(4)
C6F C7F C8F C11F 105.0(4)
C6F C7F C8F C9F -18.6(5)
O2F C8F C9F C1F -73.3(5)
C11F C8F C9F C1F 46.3(6)
C7F C8F C9F C1F 167.1(4)
O2F C8F C9F C5F 159.6(3)
C11F C8F C9F C5F -80.7(5)
C7F C8F C9F C5F 40.0(4)
O3F C1F C9F C8F -67.0(5)
C10F C1F C9F C8F 54.8(6)
C2F C1F C9F C8F 171.0(4)
O3F C1F C9F C5F 56.7(4)
C10F C1F C9F C5F 178.5(3)
C2F C1F C9F C5F -65.3(5)
C4F C5F C9F C8F -174.9(4)
C6F C5F C9F C8F -46.4(4)
C4F C5F C9F C1F 50.8(5)
C6F C5F C9F C1F 179.4(3)
O3F C1F C10F O1F -7.2(7)
C9F C1F C10F O1F -129.3(5)
C2F C1F C10F O1F 116.1(5)
O3G C1G C2G C3G -75.3(5)
C10G C1G C2G C3G 161.2(4)
C9G C1G C2G C3G 44.9(5)
C1G C2G C3G C4G -15.6(7)
C2G C3G C4G C5G 1.0(8)
C2G C3G C4G C11G 178.7(5)
C3G C4G C5G C6G -135.2(5)
C11G C4G C5G C6G 47.0(7)
C3G C4G C5G C9G -18.3(7)
C11G C4G C5G C9G 163.9(4)
C4G C5G C6G C7G 157.0(4)
C9G C5G C6G C7G 35.2(5)
C5G C6G C7G C8G -11.6(5)
C6G C7G C8G O2G -136.7(4)
C6G C7G C8G C12G 106.1(5)
C6G C7G C8G C9G -16.7(5)
O3G C1G C9G C5G 56.0(5)
C10G C1G C9G C5G 179.5(4)
C2G C1G C9G C5G -65.5(5)
O3G C1G C9G C8G -67.7(5)
C10G C1G C9G C8G 55.8(5)
C2G C1G C9G C8G 170.8(4)
C4G C5G C9G C1G 52.7(5)
C6G C5G C9G C1G 180.0(4)
C4G C5G C9G C8G -173.7(4)
C6G C5G C9G C8G -46.5(4)
O2G C8G C9G C1G -72.0(5)
C12G C8G C9G C1G 45.5(6)
C7G C8G C9G C1G 166.8(4)
O2G C8G C9G C5G 160.0(3)
C12G C8G C9G C5G -82.5(4)
C7G C8G C9G C5G 38.9(4)
O3G C1G C10G O1G 1.1(7)
C9G C1G C10G O1G -121.7(5)
C2G C1G C10G O1G 124.9(5)
O3H C1H C2H C3H -75.3(5)
C10H C1H C2H C3H 161.5(4)
C9H C1H C2H C3H 43.4(4)
C1H C2H C3H C4H -15.2(6)
C2H C3H C4H C11H 178.1(4)
C2H C3H C4H C5H 2.2(7)
C3H C4H C5H C6H -137.0(4)
C11H C4H C5H C6H 47.0(6)
C3H C4H C5H C9H -19.5(6)
C11H C4H C5H C9H 164.4(4)
C4H C5H C6H C7H 161.6(4)
C9H C5H C6H C7H 38.0(4)
C5H C6H C7H C8H -16.5(4)
C6H C7H C8H O2H -131.5(4)
C6H C7H C8H C12H 112.0(4)
C6H C7H C8H C9H -12.0(4)
O2H C8H C9H C1H -74.8(5)
C12H C8H C9H C1H 43.4(5)
C7H C8H C9H C1H 164.1(3)
O2H C8H C9H C5H 157.4(3)
C12H C8H C9H C5H -84.4(4)
C7H C8H C9H C5H 36.3(4)
O3H C1H C9H C8H -66.6(5)
C10H C1H C9H C8H 55.1(5)
C2H C1H C9H C8H 173.0(3)
O3H C1H C9H C5H 58.3(5)
C10H C1H C9H C5H 179.9(4)
C2H C1H C9H C5H -62.2(4)
C4H C5H C9H C8H -175.4(4)
C6H C5H C9H C8H -46.9(4)
C4H C5H C9H C1H 50.5(5)
C6H C5H C9H C1H 179.0(4)
O3H C1H C10H O1H -5.5(6)
C9H C1H C10H O1H -125.3(5)
C2H C1H C10H O1H 117.5(5)
C10 C1 O2 Si1 81.7(5)
C9 C1 O2 Si1 -158.3(3)
C2 C1 O2 Si1 -40.4(6)
C10B C1B O3B Si1B 46.9(6)
C2B C1B O3B Si1B -74.7(5)
C9B C1B O3B Si1B 167.6(3)
C10C C1C O3C Si1C 45.1(6)
C9C C1C O3C Si1C 167.6(3)
C2C C1C O3C Si1C -75.5(5)
C10D C1D O3D Si1D 45.5(6)
C9D C1D O3D Si1D 167.9(3)
C2D C1D O3D Si1D -74.6(5)
C10E C1E O3E Si5E 44.8(6)
C9E C1E O3E Si5E 164.1(3)
C2E C1E O3E Si5E -77.6(6)
C10F C1F O3F Si1F 101.1(5)
C9F C1F O3F Si1F -137.1(4)
C2F C1F O3F Si1F -19.5(6)
C10G C1G O3G Si1G 77.6(5)
C9G C1G O3G Si1G -160.3(3)
C2G C1G O3G Si1G -43.3(5)
C10H C1H O3H Si1H 43.6(6)
C9H C1H O3H Si1H 163.8(3)
C2H C1H O3H Si1H -78.1(5)
C1 O2 Si1 C13 -38.7(5)
C1 O2 Si1 C14 82.9(4)
C1 O2 Si1 C15 -159.7(4)
C16 C15 Si1 O2 -175.9(3)
C17 C15 Si1 O2 65.4(4)
C18 C15 Si1 O2 -55.6(4)
C16 C15 Si1 C13 61.8(4)
C17 C15 Si1 C13 -57.0(4)
C18 C15 Si1 C13 -178.0(3)
C16 C15 Si1 C14 -58.7(4)
C17 C15 Si1 C14 -177.5(3)
C18 C15 Si1 C14 61.5(4)
C1B O3B Si1B C13B 22.1(5)
C1B O3B Si1B C14B -102.0(4)
C1B O3B Si1B C15B 140.6(4)
C16B C15B Si1B O3B 174.9(4)
C17B C15B Si1B O3B -65.4(4)
C18B C15B Si1B O3B 54.8(4)
C16B C15B Si1B C13B -63.1(5)
C17B C15B Si1B C13B 56.7(5)
C18B C15B Si1B C13B 176.8(4)
C16B C15B Si1B C14B 57.2(5)
C17B C15B Si1B C14B 177.0(4)
C18B C15B Si1B C14B -62.9(5)
C1C O3C Si1C C13C 30.3(5)
C1C O3C Si1C C14C -94.0(4)
C1C O3C Si1C C15C 148.8(4)
C18C C15C Si1C O3C 60.8(3)
C16C C15C Si1C O3C -178.5(3)
C17C C15C Si1C O3C -59.2(4)
C18C C15C Si1C C13C -178.8(3)
C16C C15C Si1C C13C -58.0(4)
C17C C15C Si1C C13C 61.2(4)
C18C C15C Si1C C14C -57.9(4)
C16C C15C Si1C C14C 62.9(4)
C17C C15C Si1C C14C -177.9(4)
C1D O3D Si1D C14D -102.4(4)
C1D O3D Si1D C13D 21.1(5)
C1D O3D Si1D C15D 140.8(4)
C18D C15D Si1D O3D 60.2(5)
C16D C15D Si1D O3D -177.7(4)
C17D C15D Si1D O3D -58.5(4)
C18D C15D Si1D C14D -57.4(5)
C16D C15D Si1D C14D 64.7(5)
C17D C15D Si1D C14D -176.1(4)
C18D C15D Si1D C13D -177.3(4)
C16D C15D Si1D C13D -55.2(5)
C17D C15D Si1D C13D 63.9(4)
C1E O3E Si5E C14E 15.2(5)
C1E O3E Si5E C13E -108.1(5)
C1E O3E Si5E C15E 135.3(5)
C17E C15E Si5E O3E -63.3(5)
C18E C15E Si5E O3E 56.7(4)
C16E C15E Si5E O3E 175.9(5)
C17E C15E Si5E C14E 59.6(5)
C18E C15E Si5E C14E 179.6(4)
C16E C15E Si5E C14E -61.2(5)
C17E C15E Si5E C13E -179.8(4)
C18E C15E Si5E C13E -59.8(4)
C16E C15E Si5E C13E 59.4(5)
C1F O3F Si1F C13F 92.8(5)
C1F O3F Si1F C14F -28.4(5)
C1F O3F Si1F C15F -147.5(4)
C16F C15F Si1F O3F -44.9(6)
C17F C15F Si1F O3F 75.6(4)
C18F C15F Si1F O3F -166.4(4)
C16F C15F Si1F C13F 74.4(6)
C17F C15F Si1F C13F -165.2(4)
C18F C15F Si1F C13F -47.2(5)
C16F C15F Si1F C14F -167.3(5)
C17F C15F Si1F C14F -46.9(5)
C18F C15F Si1F C14F 71.1(5)
C1G O3G Si1G C13G 71.0(4)
C1G O3G Si1G C14G -52.5(4)
C1G O3G Si1G C15G -172.9(4)
C18G C15G Si1G O3G -62.0(4)
C17G C15G Si1G O3G 178.9(3)
C16G C15G Si1G O3G 60.1(4)
C18G C15G Si1G C13G 56.6(5)
C17G C15G Si1G C13G -62.5(4)
C16G C15G Si1G C13G 178.8(3)
C18G C15G Si1G C14G 175.3(4)
C17G C15G Si1G C14G 56.2(4)
C16G C15G Si1G C14G -62.6(4)
C1H O3H Si1H C14H 20.8(5)
C1H O3H Si1H C15H 145.4(4)
C1H O3H Si1H C13H -101.6(5)
C18H C15H Si1H O3H 48.5(5)
C17H C15H Si1H O3H -73.7(4)
C16H C15H Si1H O3H 166.4(4)
C18H C15H Si1H C14H 174.4(4)
C17H C15H Si1H C14H 52.2(5)
C16H C15H Si1H C14H -67.8(5)
C18H C15H Si1H C13H -66.5(5)
C17H C15H Si1H C13H 171.3(4)
C16H C15H Si1H C13H 51.4(5)
